data_4338017
loop_
_publ_author_name
'Craig, Gavin A.'
'Sch\"utze, Mike'
'Aguil\`a, David'
'Roubeau, Olivier'
'Ribas-Ari\~no, Jordi'
'Vela, Sergi'
'Teat, Simon J.'
'Arom\'i, Guillem'

_publ_section_title
;
 Linear or Cyclic Clusters of Cu(II) with a Hierarchical Relationship.
;
_journal_issue 7
_journal_name_full 'Inorganic chemistry'
_journal_page_first 3290
_journal_paper_doi 10.1021/ic402647t
_journal_volume 53
_journal_year 2014
_chemical_formula_moiety 'C216 H146 Cu16 N46 O20, 5.5(C5 H5 N), 2(C H4 O), H2 O'
_chemical_formula_sum 'C245.5 H183.5 Cu16 N51.5 O23'
_chemical_formula_weight 5239.57
_chemical_name_systematic
;
 ?
;
_space_group_crystal_system monoclinic
_space_group_IT_number 15
_space_group_name_Hall '-C 2yc'
_space_group_name_H-M_alt 'C 1 2/c 1'
_symmetry_space_group_name_Hall '-C 2yc'
_symmetry_space_group_name_H-M 'C 1 2/c 1'
_atom_sites_solution_hydrogens mixed
_audit_creation_method SHELXL-2013
_cell_angle_alpha 90
_cell_angle_beta 117.881(4)
_cell_angle_gamma 90
_cell_formula_units_Z 8
_cell_length_a 40.052(6)
_cell_length_b 41.569(6)
_cell_length_c 40.712(6)
_cell_measurement_reflns_used 2070
_cell_measurement_temperature 100(2)
_cell_measurement_theta_max 15.01
_cell_measurement_theta_min 2.29
_cell_volume 59914(15)
_computing_cell_refinement 'Bruker SAINT'
_computing_data_collection 'Bruker APEX 2'
_computing_data_reduction 'Bruker SAINT'
_computing_structure_refinement 'SHELXL-2013 (Sheldrick, 2013)'
_computing_structure_solution SHELXT
_diffrn_ambient_temperature 100(2)
_diffrn_measured_fraction_theta_full 0.972
_diffrn_measured_fraction_theta_max 0.997
_diffrn_measurement_device_type 'Bruker APEX II QUAZAR'
_diffrn_measurement_method '\w rotation with narrow frames'
_diffrn_radiation_monochromator graphite
_diffrn_radiation_source 'multilayer monochromator ImuS'
_diffrn_radiation_type MoK\a
_diffrn_radiation_wavelength 0.71073
_diffrn_reflns_av_R_equivalents 0.1729
_diffrn_reflns_av_unetI/netI 0.1505
_diffrn_reflns_Laue_measured_fraction_full 0.972
_diffrn_reflns_Laue_measured_fraction_max 0.997
_diffrn_reflns_limit_h_max 32
_diffrn_reflns_limit_h_min -34
_diffrn_reflns_limit_k_max 35
_diffrn_reflns_limit_k_min -35
_diffrn_reflns_limit_l_max 35
_diffrn_reflns_limit_l_min -35
_diffrn_reflns_number 95219
_diffrn_reflns_point_group_measured_fraction_full 0.972
_diffrn_reflns_point_group_measured_fraction_max 0.997
_diffrn_reflns_theta_full 18.000
_diffrn_reflns_theta_max 17.839
_diffrn_reflns_theta_min 0.755
_exptl_absorpt_coefficient_mu 1.169
_exptl_absorpt_correction_T_max 0.744
_exptl_absorpt_correction_T_min 0.629
_exptl_absorpt_correction_type multi-scan
_exptl_absorpt_process_details 'SADABS Bruker AXS Madison WI US'
_exptl_crystal_colour 'dark green'
_exptl_crystal_density_diffrn 1.162
_exptl_crystal_description plate
_exptl_crystal_F_000 21320
_exptl_crystal_size_max 0.170
_exptl_crystal_size_mid 0.140
_exptl_crystal_size_min 0.060
_platon_squeeze_details
;
;
_refine_diff_density_max 0.822
_refine_diff_density_min -0.579
_refine_diff_density_rms 0.082
_refine_ls_extinction_method none
_refine_ls_goodness_of_fit_ref 0.896
_refine_ls_hydrogen_treatment constr
_refine_ls_matrix_type full
_refine_ls_number_parameters 1670
_refine_ls_number_reflns 20047
_refine_ls_number_restraints 24
_refine_ls_restrained_S_all 0.896
_refine_ls_R_factor_all 0.1178
_refine_ls_R_factor_gt 0.0667
_refine_ls_shift/su_max 0.001
_refine_ls_shift/su_mean 0.000
_refine_ls_structure_factor_coef Fsqd
_refine_ls_weighting_details 'w=1/[\s^2^(Fo^2^)+(0.0765P)^2^] where P=(Fo^2^+2Fc^2^)/3'
_refine_ls_weighting_scheme calc
_refine_ls_wR_factor_gt 0.1517
_refine_ls_wR_factor_ref 0.1697
_reflns_Friedel_coverage 0.000
_reflns_number_gt 10850
_reflns_number_total 20047
_reflns_threshold_expression 'I > 2\s(I)'
_cod_data_source_file ic402647t_si_005.cif
_cod_data_source_block 311M12Giso
_cod_depositor_comments 'Adding full bibliography for 4338014--4338017.cif.'
_cod_original_formula_sum 'C245.50 H183.50 Cu16 N51.50 O23'
_cod_database_code 4338017
_shelx_space_group_comment
;
The symmetry employed for this shelxl refinement is uniquely defined
by the following loop, which should always be used as a source of
symmetry information in preference to the above space-group names.
They are only intended as comments.
;
_shelx_estimated_absorpt_t_min 0.826
_shelx_estimated_absorpt_t_max 0.933
_shelxl_version_number 2013-3

loop_
_space_group_symop_operation_xyz
'x, y, z'
'-x, y, -z+1/2'
'x+1/2, y+1/2, z'
'-x+1/2, y+1/2, -z+1/2'
'-x, -y, -z'
'x, -y, z-1/2'
'-x+1/2, -y+1/2, -z'
'x+1/2, -y+1/2, z-1/2'

loop_
_atom_site_label
_atom_site_type_symbol
_atom_site_fract_x
_atom_site_fract_y
_atom_site_fract_z
_atom_site_U_iso_or_equiv
_atom_site_adp_type
_atom_site_occupancy
_atom_site_site_symmetry_order
_atom_site_calc_flag
_atom_site_refinement_flags_posn
_atom_site_refinement_flags_adp
_atom_site_refinement_flags_occupancy
Cu1 Cu 0.07873(5) 0.21609(4) 0.45923(5) 0.0527(6) Uani 1 1 d . . .
Cu2 Cu 0.06021(5) 0.26104(4) 0.53664(5) 0.0573(6) Uani 1 1 d . . .
Cu3 Cu 0.15300(5) 0.28420(4) 0.61900(5) 0.0589(6) Uani 1 1 d . . .
Cu4 Cu 0.22007(5) 0.26219(4) 0.69274(5) 0.0517(6) Uani 1 1 d . . .
Cu5 Cu 0.28941(5) 0.27364(4) 0.76844(5) 0.0460(6) Uani 1 1 d . . .
Cu6 Cu 0.38946(5) 0.25606(4) 0.83883(5) 0.0436(5) Uani 1 1 d . . .
Cu7 Cu 0.38422(5) 0.20831(4) 0.91930(5) 0.0451(6) Uani 1 1 d . . .
Cu8 Cu 0.35470(5) 0.13249(4) 0.90764(5) 0.0489(6) Uani 1 1 d . . .
Cu9 Cu 0.34287(5) 0.05660(4) 0.92670(5) 0.0482(6) Uani 1 1 d . . .
Cu10 Cu 0.24958(5) 0.01033(4) 0.85746(5) 0.0443(5) Uani 1 1 d . . .
Cu11 Cu 0.25716(5) -0.00865(4) 0.77033(4) 0.0426(5) Uani 1 1 d . . .
Cu12 Cu 0.23947(5) 0.01250(4) 0.69131(5) 0.0448(5) Uani 1 1 d . . .
Cu13 Cu 0.22680(5) 0.00563(4) 0.61102(5) 0.0510(6) Uani 1 1 d . . .
Cu14 Cu 0.23670(5) 0.03039(4) 0.52720(5) 0.0481(6) Uani 1 1 d . . .
Cu15 Cu 0.14116(5) 0.07227(4) 0.45755(5) 0.0450(6) Uani 1 1 d . . .
Cu16 Cu 0.12054(5) 0.14492(4) 0.47705(5) 0.0436(5) Uani 1 1 d . . .
O1 O 0.0702(2) 0.17032(18) 0.4462(2) 0.047(3) Uani 1 1 d . . .
O2 O 0.1680(2) 0.28988(19) 0.6728(2) 0.040(2) Uani 1 1 d . . .
O3 O 0.2620(2) 0.2934(2) 0.7184(2) 0.047(3) Uani 1 1 d . . .
O4 O 0.4007(2) 0.16372(17) 0.9347(2) 0.039(3) Uani 1 1 d . . .
O5 O 0.3451(2) 0.10163(18) 0.9430(2) 0.048(3) Uani 1 1 d . . .
O6 O 0.2207(2) -0.02085(19) 0.7189(2) 0.046(3) Uani 1 1 d . . .
O7 O 0.2581(2) -0.0137(2) 0.6617(2) 0.044(3) Uani 1 1 d . . .
O8 O 0.1351(2) 0.11782(18) 0.4425(2) 0.039(2) Uani 1 1 d . . .
O9 O 0.1333(3) 0.0263(2) 0.4550(2) 0.051(3) Uani 1 1 d . . .
O10 O 0.2069(2) 0.27392(19) 0.6411(2) 0.052(3) Uani 1 1 d . . .
O11 O 0.2390(2) 0.2529(2) 0.7451(2) 0.049(3) Uani 1 1 d . . .
O12 O 0.3542(3) 0.01072(18) 0.9269(2) 0.043(3) Uani 1 1 d . . .
O13 O 0.3727(2) 0.25409(18) 0.9193(2) 0.046(3) Uani 1 1 d . . .
O14 O 0.2832(2) 0.00716(19) 0.7415(2) 0.042(3) Uani 1 1 d . . .
O15 O 0.2015(3) 0.01863(19) 0.6402(2) 0.046(3) Uani 1 1 d . . .
O16 O 0.0794(2) 0.2618(2) 0.4518(3) 0.067(3) Uani 1 1 d . . .
O17 O 0.0814(3) 0.2950(2) 0.5083(3) 0.096(4) Uani 1 1 d . . .
O18 O 0.3847(2) 0.29417(18) 0.8755(2) 0.042(3) Uani 1 1 d . . .
O19 O 0.2975(2) -0.02314(19) 0.8809(3) 0.061(3) Uani 1 1 d . . .
O20 O 0.1933(3) -0.0069(2) 0.5039(3) 0.072(3) Uani 1 1 d . . .
N1 N 0.0343(3) 0.2158(3) 0.4678(3) 0.037(3) Uani 1 1 d . . .
N2 N 0.0293(3) 0.2365(3) 0.4893(3) 0.049(4) Uani 1 1 d . . .
N3 N 0.0088(3) 0.2713(3) 0.5296(3) 0.052(3) Uani 1 1 d . . .
N4 N 0.0719(4) 0.2897(3) 0.5788(4) 0.058(4) Uani 1 1 d . U .
N5 N 0.1026(3) 0.2971(3) 0.6107(3) 0.051(4) Uani 1 1 d . . .
N6 N 0.3342(3) 0.2946(3) 0.7712(3) 0.041(3) Uani 1 1 d . . .
N7 N 0.3692(4) 0.2850(2) 0.7955(3) 0.036(3) Uani 1 1 d . . .
N8 N 0.4372(3) 0.2704(2) 0.8400(3) 0.039(3) Uani 1 1 d . . .
N9 N 0.4280(3) 0.2357(3) 0.8853(3) 0.045(3) Uani 1 1 d . . .
N10 N 0.4262(3) 0.2131(2) 0.9086(3) 0.032(3) Uani 1 1 d . . .
N11 N 0.2969(3) 0.0521(3) 0.9301(4) 0.050(4) Uani 1 1 d . . .
N12 N 0.2683(4) 0.0311(3) 0.9091(3) 0.045(3) Uani 1 1 d . . .
N13 N 0.2098(3) -0.0027(2) 0.8707(3) 0.036(3) Uani 1 1 d . . .
N14 N 0.2184(3) -0.0164(2) 0.8146(3) 0.040(3) Uani 1 1 d . . .
N15 N 0.2202(3) -0.0258(2) 0.7833(3) 0.039(3) Uani 1 1 d . . .
N16 N 0.2670(3) -0.0073(3) 0.6001(3) 0.048(3) Uani 1 1 d . . .
N17 N 0.2689(3) 0.0037(2) 0.5694(3) 0.047(3) Uani 1 1 d . . .
N18 N 0.2780(3) 0.0212(2) 0.5142(3) 0.043(3) Uani 1 1 d . . .
N19 N 0.2175(3) 0.0517(2) 0.4763(3) 0.033(3) Uani 1 1 d . . .
N20 N 0.1886(3) 0.0717(3) 0.4574(3) 0.039(3) Uani 1 1 d . . .
N21 N 0.1001(3) 0.0784(3) 0.4678(3) 0.044(3) Uani 1 1 d . . .
N22 N 0.0985(3) 0.1072(3) 0.4839(3) 0.048(3) Uani 1 1 d . . .
N23 N 0.0905(3) 0.1551(3) 0.5244(3) 0.044(3) Uani 1 1 d . . .
N24 N 0.1070(3) 0.2353(3) 0.5615(3) 0.046(3) Uani 1 1 d . U .
N25 N 0.1406(4) 0.2514(3) 0.5781(3) 0.059(4) Uani 1 1 d . . .
N26 N 0.3102(4) 0.2369(2) 0.8048(3) 0.047(3) Uani 1 1 d . . .
N27 N 0.3455(3) 0.2264(2) 0.8202(3) 0.036(3) Uani 1 1 d . . .
N28 N 0.3800(3) 0.1463(2) 0.8582(3) 0.036(3) Uani 1 1 d . . .
N29 N 0.3809(3) 0.0969(2) 0.8994(3) 0.042(3) Uani 1 1 d . . .
N30 N 0.3807(3) 0.0665(3) 0.9140(3) 0.037(3) Uani 1 1 d . . .
N31 N 0.3384(3) 0.1984(3) 0.9193(3) 0.045(3) Uani 1 1 d . U .
N32 N 0.3245(3) 0.1686(3) 0.9079(3) 0.041(3) Uani 1 1 d . . .
N33 N 0.2806(3) 0.1179(3) 0.8710(3) 0.050(3) Uani 1 1 d . . .
N34 N 0.2662(3) 0.0392(3) 0.8290(3) 0.040(3) Uani 1 1 d . . .
N35 N 0.2806(3) 0.0284(3) 0.8074(3) 0.048(3) Uani 1 1 d . . .
N36 N 0.2022(3) 0.0430(2) 0.5748(3) 0.052(4) Uani 1 1 d . . .
N37 N 0.2173(3) 0.0580(3) 0.5547(3) 0.044(3) Uani 1 1 d . U .
N38 N 0.1954(3) 0.1376(3) 0.5147(3) 0.044(3) Uani 1 1 d . . .
N39 N 0.1474(4) 0.1840(3) 0.4780(3) 0.044(3) Uani 1 1 d . . .
N40 N 0.1275(3) 0.2122(3) 0.4641(3) 0.043(3) Uani 1 1 d . . .
C1 C 0.0349(4) 0.1578(3) 0.4246(4) 0.041(4) Uiso 1 1 d . . .
C2 C 0.0326(4) 0.1314(3) 0.4029(4) 0.056(5) Uiso 1 1 d . . .
H2A H 0.0549 0.1218 0.4045 0.067 Uiso 1 1 calc R U .
C3 C -0.0025(4) 0.1193(3) 0.3789(4) 0.054(4) Uiso 1 1 d . . .
H3A H -0.0044 0.1015 0.3635 0.065 Uiso 1 1 calc R U .
C4 C -0.0359(4) 0.1327(3) 0.3768(4) 0.058(5) Uiso 1 1 d . . .
H4A H -0.0601 0.1241 0.3606 0.069 Uiso 1 1 calc R U .
C5 C -0.0319(4) 0.1576(3) 0.3983(4) 0.052(4) Uiso 1 1 d . . .
H5A H -0.0544 0.1670 0.3964 0.062 Uiso 1 1 calc R U .
C6 C 0.0033(4) 0.1719(3) 0.4244(4) 0.033(4) Uiso 1 1 d . . .
C7 C 0.0033(4) 0.1977(3) 0.4473(4) 0.038(4) Uiso 1 1 d . . .
C8 C -0.0241(4) 0.2104(3) 0.4558(4) 0.038(4) Uiso 1 1 d . . .
H8A H -0.0497 0.2036 0.4454 0.046 Uiso 1 1 calc R U .
C9 C -0.0076(5) 0.2346(3) 0.4821(4) 0.050(4) Uiso 1 1 d . . .
C10 C -0.0205(4) 0.2550(3) 0.5026(4) 0.046(4) Uiso 1 1 d . . .
C11 C -0.0572(4) 0.2606(3) 0.4975(4) 0.047(4) Uiso 1 1 d . . .
H11A H -0.0781 0.2491 0.4791 0.057 Uiso 1 1 calc R U .
C12 C -0.0625(4) 0.2830(3) 0.5196(4) 0.065(5) Uiso 1 1 d . . .
H12A H -0.0870 0.2878 0.5165 0.078 Uiso 1 1 calc R U .
C13 C -0.0301(4) 0.2987(3) 0.5472(4) 0.052(4) Uiso 1 1 d . . .
H13A H -0.0332 0.3145 0.5624 0.062 Uiso 1 1 calc R U .
C14 C 0.0035(4) 0.2923(3) 0.5523(4) 0.052(4) Uiso 1 1 d . . .
C15 C 0.0415(5) 0.3014(4) 0.5814(5) 0.065(5) Uiso 1 1 d . . .
C16 C 0.0520(4) 0.3173(3) 0.6142(4) 0.054(4) Uiso 1 1 d . . .
H16A H 0.0366 0.3283 0.6226 0.065 Uiso 1 1 calc R U .
C17 C 0.0924(4) 0.3131(3) 0.6327(4) 0.045(4) Uiso 1 1 d . . .
C18 C 0.1190(4) 0.3224(3) 0.6706(4) 0.053(4) Uiso 1 1 d . . .
C19 C 0.1057(4) 0.3438(3) 0.6896(4) 0.056(5) Uiso 1 1 d . . .
H19A H 0.0813 0.3531 0.6768 0.067 Uiso 1 1 calc R U .
C20 C 0.1296(4) 0.3507(3) 0.7278(4) 0.056(5) Uiso 1 1 d . . .
H20A H 0.1206 0.3639 0.7411 0.068 Uiso 1 1 calc R U .
C21 C 0.1660(4) 0.3383(3) 0.7457(4) 0.052(4) Uiso 1 1 d . . .
H21A H 0.1825 0.3442 0.7706 0.062 Uiso 1 1 calc R U .
C22 C 0.1784(4) 0.3176(3) 0.7273(4) 0.038(4) Uiso 1 1 d . . .
H22A H 0.2027 0.3082 0.7405 0.046 Uiso 1 1 calc R U .
C23 C 0.1562(4) 0.3098(3) 0.6901(4) 0.047(4) Uiso 1 1 d . . .
C24 C 0.2700(4) 0.3223(3) 0.7078(4) 0.041(4) Uiso 1 1 d . . .
C25 C 0.2389(4) 0.3393(3) 0.6806(4) 0.042(4) Uiso 1 1 d . . .
H25A H 0.2143 0.3303 0.6707 0.050 Uiso 1 1 calc R U .
C26 C 0.2439(4) 0.3690(3) 0.6680(4) 0.047(4) Uiso 1 1 d . . .
H26A H 0.2227 0.3812 0.6511 0.056 Uiso 1 1 calc R U .
C27 C 0.2797(4) 0.3804(3) 0.6804(3) 0.038(4) Uiso 1 1 d . . .
H27A H 0.2838 0.3996 0.6702 0.046 Uiso 1 1 calc R U .
C28 C 0.3107(4) 0.3639(3) 0.7085(3) 0.036(4) Uiso 1 1 d . . .
H28A H 0.3353 0.3730 0.7188 0.043 Uiso 1 1 calc R U .
C29 C 0.3050(4) 0.3338(3) 0.7211(3) 0.030(4) Uiso 1 1 d . . .
C30 C 0.3386(4) 0.3185(3) 0.7500(4) 0.030(4) Uiso 1 1 d . . .
C31 C 0.3759(4) 0.3237(3) 0.7619(3) 0.034(4) Uiso 1 1 d . . .
H31A H 0.3866 0.3392 0.7524 0.041 Uiso 1 1 calc R U .
C32 C 0.3960(4) 0.3015(3) 0.7912(4) 0.044(4) Uiso 1 1 d . . .
C33 C 0.4354(4) 0.2941(3) 0.8157(4) 0.042(4) Uiso 1 1 d . . .
C34 C 0.4682(4) 0.3038(3) 0.8165(4) 0.049(4) Uiso 1 1 d . . .
H34A H 0.4678 0.3192 0.7990 0.059 Uiso 1 1 calc R U .
C35 C 0.5030(4) 0.2910(3) 0.8434(4) 0.046(4) Uiso 1 1 d . . .
H35A H 0.5261 0.2984 0.8449 0.055 Uiso 1 1 calc R U .
C36 C 0.5029(4) 0.2684(3) 0.8670(4) 0.040(4) Uiso 1 1 d . . .
H36A H 0.5260 0.2588 0.8842 0.048 Uiso 1 1 calc R U .
C37 C 0.4703(4) 0.2589(3) 0.8665(4) 0.024(4) Uiso 1 1 d . . .
C38 C 0.4649(4) 0.2351(3) 0.8902(4) 0.034(4) Uiso 1 1 d . . .
C39 C 0.4855(4) 0.2127(3) 0.9163(3) 0.034(4) Uiso 1 1 d . . .
H39A H 0.5114 0.2076 0.9252 0.040 Uiso 1 1 calc R U .
C40 C 0.4612(4) 0.1989(3) 0.9271(4) 0.041(4) Uiso 1 1 d . . .
C41 C 0.4664(4) 0.1716(3) 0.9535(4) 0.042(4) Uiso 1 1 d . . .
C42 C 0.5041(4) 0.1633(3) 0.9763(4) 0.051(4) Uiso 1 1 d . . .
H42A H 0.5243 0.1747 0.9758 0.061 Uiso 1 1 calc R U .
C43 C 0.5105(4) 0.1362(3) 1.0010(4) 0.059(5) Uiso 1 1 d . . .
H43A H 0.5356 0.1300 1.0179 0.071 Uiso 1 1 calc R U .
C44 C 0.4808(4) 0.1197(3) 1.0002(4) 0.059(5) Uiso 1 1 d . . .
H44A H 0.4860 0.1012 1.0156 0.071 Uiso 1 1 calc R U .
C45 C 0.4450(4) 0.1279(3) 0.9790(4) 0.053(4) Uiso 1 1 d . . .
H45A H 0.4252 0.1159 0.9797 0.064 Uiso 1 1 calc R U .
C46 C 0.4367(4) 0.1556(3) 0.9549(4) 0.043(4) Uiso 1 1 d . . .
C47 C 0.3379(3) 0.1083(3) 0.9711(3) 0.068(5) Uiso 1 1 d G . .
C48 C 0.3595(3) 0.1331(3) 0.9942(4) 0.102(6) Uiso 1 1 d G . .
H48A H 0.3761 0.1451 0.9882 0.122 Uiso 1 1 calc R U .
C49 C 0.3568(4) 0.1404(3) 1.0262(4) 0.173(10) Uiso 1 1 d G . .
H49A H 0.3716 0.1573 1.0420 0.207 Uiso 1 1 calc R U .
C50 C 0.3325(5) 0.1229(4) 1.0351(3) 0.213(12) Uiso 1 1 d G . .
H50A H 0.3307 0.1279 1.0570 0.256 Uiso 1 1 calc R U .
C51 C 0.3110(4) 0.0981(3) 1.0120(4) 0.151(9) Uiso 1 1 d G . .
H51A H 0.2944 0.0862 1.0181 0.182 Uiso 1 1 calc R U .
C52 C 0.3136(3) 0.0909(2) 0.9800(4) 0.081(6) Uiso 1 1 d G . .
C53 C 0.2870(5) 0.0664(4) 0.9538(5) 0.063(5) Uiso 1 1 d . . .
C54 C 0.2562(4) 0.0522(3) 0.9518(4) 0.048(4) Uiso 1 1 d . . .
H54A H 0.2455 0.0560 0.9680 0.058 Uiso 1 1 calc R U .
C55 C 0.2421(4) 0.0300(3) 0.9211(4) 0.051(4) Uiso 1 1 d . . .
C56 C 0.2104(4) 0.0092(3) 0.9020(4) 0.031(4) Uiso 1 1 d . . .
C57 C 0.1822(4) 0.0024(3) 0.9104(4) 0.042(4) Uiso 1 1 d . . .
H57A H 0.1813 0.0117 0.9313 0.051 Uiso 1 1 calc R U .
C58 C 0.1540(4) -0.0194(3) 0.8866(4) 0.050(4) Uiso 1 1 d . . .
H58A H 0.1344 -0.0255 0.8922 0.060 Uiso 1 1 calc R U .
C59 C 0.1543(4) -0.0314(3) 0.8562(4) 0.041(4) Uiso 1 1 d . . .
H59A H 0.1351 -0.0459 0.8406 0.049 Uiso 1 1 calc R U .
C60 C 0.1826(4) -0.0226(3) 0.8479(4) 0.037(4) Uiso 1 1 d . . .
C61 C 0.1875(4) -0.0315(3) 0.8161(4) 0.042(4) Uiso 1 1 d . . .
C62 C 0.1683(3) -0.0495(3) 0.7834(3) 0.031(4) Uiso 1 1 d . . .
H62A H 0.1462 -0.0620 0.7762 0.038 Uiso 1 1 calc R U .
C63 C 0.1886(4) -0.0452(3) 0.7633(4) 0.040(4) Uiso 1 1 d . . .
C64 C 0.1808(4) -0.0592(3) 0.7280(4) 0.039(4) Uiso 1 1 d . . .
C65 C 0.1568(4) -0.0846(3) 0.7143(4) 0.045(4) Uiso 1 1 d . . .
H65A H 0.1483 -0.0944 0.7301 0.054 Uiso 1 1 calc R U .
C66 C 0.1439(4) -0.0970(3) 0.6790(4) 0.052(4) Uiso 1 1 d . . .
H66A H 0.1256 -0.1137 0.6693 0.063 Uiso 1 1 calc R U .
C67 C 0.1600(4) -0.0832(3) 0.6590(4) 0.065(5) Uiso 1 1 d . . .
H67A H 0.1535 -0.0918 0.6352 0.077 Uiso 1 1 calc R U .
C68 C 0.1851(4) -0.0574(3) 0.6713(4) 0.052(4) Uiso 1 1 d . . .
H68A H 0.1940 -0.0480 0.6555 0.062 Uiso 1 1 calc R U .
C69 C 0.1972(4) -0.0453(3) 0.7078(4) 0.037(4) Uiso 1 1 d . . .
C70 C 0.2829(4) -0.0387(3) 0.6725(4) 0.039(4) Uiso 1 1 d . . .
C71 C 0.2898(4) -0.0560(3) 0.7033(4) 0.054(4) Uiso 1 1 d . . .
H71A H 0.2770 -0.0511 0.7173 0.064 Uiso 1 1 calc R U .
C72 C 0.3156(4) -0.0810(3) 0.7140(4) 0.056(5) Uiso 1 1 d . . .
H72A H 0.3192 -0.0934 0.7350 0.067 Uiso 1 1 calc R U .
C73 C 0.3364(4) -0.0891(3) 0.6963(4) 0.065(5) Uiso 1 1 d . . .
H73A H 0.3547 -0.1058 0.7052 0.078 Uiso 1 1 calc R U .
C74 C 0.3291(4) -0.0713(3) 0.6639(4) 0.066(5) Uiso 1 1 d . . .
H74A H 0.3415 -0.0763 0.6496 0.079 Uiso 1 1 calc R U .
C75 C 0.3020(4) -0.0452(3) 0.6535(4) 0.059(5) Uiso 1 1 d . . .
C76 C 0.2966(4) -0.0269(3) 0.6177(4) 0.047(4) Uiso 1 1 d . . .
C77 C 0.3196(4) -0.0298(3) 0.5991(4) 0.063(5) Uiso 1 1 d . . .
H77A H 0.3418 -0.0421 0.6057 0.075 Uiso 1 1 calc R U .
C78 C 0.2994(4) -0.0092(3) 0.5678(4) 0.039(4) Uiso 1 1 d . . .
C79 C 0.3052(4) 0.0009(3) 0.5359(4) 0.041(4) Uiso 1 1 d . . .
C80 C 0.3341(4) -0.0079(3) 0.5284(4) 0.054(4) Uiso 1 1 d . . .
H80A H 0.3537 -0.0220 0.5442 0.065 Uiso 1 1 calc R U .
C81 C 0.3327(4) 0.0050(3) 0.4962(4) 0.042(4) Uiso 1 1 d . . .
H81A H 0.3517 -0.0004 0.4894 0.050 Uiso 1 1 calc R U .
C82 C 0.3038(3) 0.0255(3) 0.4741(3) 0.029(4) Uiso 1 1 d . . .
H82A H 0.3026 0.0341 0.4519 0.035 Uiso 1 1 calc R U .
C83 C 0.2768(4) 0.0333(3) 0.4843(4) 0.032(4) Uiso 1 1 d . . .
C84 C 0.2441(4) 0.0529(3) 0.4648(4) 0.039(4) Uiso 1 1 d . . .
C85 C 0.2319(4) 0.0767(3) 0.4361(4) 0.043(4) Uiso 1 1 d . . .
H85A H 0.2448 0.0839 0.4229 0.051 Uiso 1 1 calc R U .
C86 C 0.1965(4) 0.0872(3) 0.4317(4) 0.034(4) Uiso 1 1 d . . .
C87 C 0.1713(4) 0.1126(3) 0.4101(4) 0.043(4) Uiso 1 1 d . . .
C88 C 0.1770(5) 0.1234(4) 0.3797(5) 0.087(6) Uiso 1 1 d . . .
H88A H 0.1950 0.1129 0.3744 0.104 Uiso 1 1 calc R U .
C89 C 0.1551(5) 0.1505(4) 0.3564(5) 0.106(7) Uiso 1 1 d . . .
H89A H 0.1585 0.1587 0.3363 0.127 Uiso 1 1 calc R U .
C90 C 0.1282(5) 0.1634(4) 0.3669(5) 0.101(6) Uiso 1 1 d . . .
H90A H 0.1125 0.1803 0.3521 0.121 Uiso 1 1 calc R U .
C91 C 0.1232(4) 0.1537(3) 0.3956(4) 0.054(4) Uiso 1 1 d . . .
H91A H 0.1057 0.1644 0.4014 0.065 Uiso 1 1 calc R U .
C92 C 0.1445(4) 0.1271(3) 0.4174(4) 0.033(4) Uiso 1 1 d . . .
C93 C 0.1013(4) 0.0125(3) 0.4480(4) 0.044(4) Uiso 1 1 d . . .
C94 C 0.0967(4) -0.0198(3) 0.4335(4) 0.065(5) Uiso 1 1 d . . .
H94A H 0.1163 -0.0293 0.4300 0.077 Uiso 1 1 calc R U .
C95 C 0.0635(5) -0.0375(4) 0.4245(5) 0.108(7) Uiso 1 1 d . . .
H95A H 0.0599 -0.0579 0.4129 0.129 Uiso 1 1 calc R U .
C96 C 0.0363(5) -0.0252(4) 0.4326(5) 0.102(6) Uiso 1 1 d . . .
H96A H 0.0148 -0.0374 0.4291 0.123 Uiso 1 1 calc R U .
C97 C 0.0419(5) 0.0079(4) 0.4470(4) 0.084(6) Uiso 1 1 d . . .
H97A H 0.0222 0.0179 0.4500 0.101 Uiso 1 1 calc R U .
C98 C 0.0744(4) 0.0250(3) 0.4564(4) 0.056(5) Uiso 1 1 d . . .
C99 C 0.0771(4) 0.0570(4) 0.4709(4) 0.051(4) Uiso 1 1 d . . .
C100 C 0.0569(4) 0.0722(3) 0.4881(4) 0.055(4) Uiso 1 1 d . . .
H10A H 0.0377 0.0637 0.4931 0.066 Uiso 1 1 calc R U .
C101 C 0.0731(4) 0.1033(3) 0.4956(4) 0.043(4) Uiso 1 1 d . . .
C102 C 0.0641(4) 0.1298(4) 0.5144(4) 0.051(4) Uiso 1 1 d . . .
C103 C 0.0356(4) 0.1308(3) 0.5225(4) 0.051(4) Uiso 1 1 d . . .
H10B H 0.0185 0.1132 0.5158 0.061 Uiso 1 1 calc R U .
C104 C 0.0304(4) 0.1573(3) 0.5406(4) 0.058(5) Uiso 1 1 d . . .
H10C H 0.0096 0.1581 0.5458 0.070 Uiso 1 1 calc R U .
C105 C 0.0565(4) 0.1826(3) 0.5509(4) 0.051(4) Uiso 1 1 d . . .
H10D H 0.0549 0.2005 0.5646 0.061 Uiso 1 1 calc R U .
C106 C 0.0845(4) 0.1808(4) 0.5404(4) 0.050(4) Uiso 1 1 d . . .
C107 C 0.1134(4) 0.2059(3) 0.5526(4) 0.042(4) Uiso 1 1 d . . .
C108 C 0.1508(4) 0.2025(3) 0.5616(4) 0.053(4) Uiso 1 1 d . . .
H10E H 0.1627 0.1842 0.5577 0.063 Uiso 1 1 calc R U .
C109 C 0.1673(4) 0.2313(3) 0.5774(4) 0.039(4) Uiso 1 1 d . . .
C110 C 0.2072(5) 0.2385(4) 0.5937(5) 0.068(5) Uiso 1 1 d . . .
C111 C 0.2286(6) 0.2222(5) 0.5785(6) 0.127(8) Uiso 1 1 d . . .
H11B H 0.2164 0.2097 0.5565 0.153 Uiso 1 1 calc R U .
C112 C 0.2676(7) 0.2254(5) 0.5966(7) 0.158(9) Uiso 1 1 d . . .
H11C H 0.2824 0.2130 0.5887 0.189 Uiso 1 1 calc R U .
C113 C 0.2869(7) 0.2483(6) 0.6289(7) 0.172(10) Uiso 1 1 d . . .
H11D H 0.3135 0.2514 0.6405 0.207 Uiso 1 1 calc R U .
C114 C 0.2647(6) 0.2647(4) 0.6410(5) 0.104(7) Uiso 1 1 d . . .
H11E H 0.2762 0.2797 0.6607 0.125 Uiso 1 1 calc R U .
C115 C 0.2260(5) 0.2597(4) 0.6250(5) 0.083(6) Uiso 1 1 d . . .
C116 C 0.2237(5) 0.2330(4) 0.7604(5) 0.066(5) Uiso 1 1 d . . .
C117 C 0.1844(4) 0.2336(3) 0.7460(4) 0.061(5) Uiso 1 1 d . . .
H11F H 0.1694 0.2476 0.7260 0.073 Uiso 1 1 calc R U .
C118 C 0.1672(5) 0.2127(4) 0.7618(5) 0.080(5) Uiso 1 1 d . . .
H11G H 0.1406 0.2135 0.7528 0.096 Uiso 1 1 calc R U .
C119 C 0.1892(5) 0.1911(4) 0.7907(5) 0.083(6) Uiso 1 1 d . . .
H11H H 0.1781 0.1770 0.8013 0.099 Uiso 1 1 calc R U .
C120 C 0.2286(4) 0.1918(3) 0.8030(4) 0.066(5) Uiso 1 1 d . . .
H12B H 0.2436 0.1766 0.8215 0.079 Uiso 1 1 calc R U .
C121 C 0.2472(4) 0.2128(3) 0.7902(4) 0.048(4) Uiso 1 1 d . . .
C122 C 0.2869(4) 0.2115(4) 0.8047(4) 0.052(4) Uiso 1 1 d . . .
C123 C 0.3099(4) 0.1850(3) 0.8198(3) 0.038(4) Uiso 1 1 d . . .
H12C H 0.3022 0.1643 0.8236 0.046 Uiso 1 1 calc R U .
C124 C 0.3475(4) 0.1944(3) 0.8285(4) 0.034(4) Uiso 1 1 d . . .
C125 C 0.3797(3) 0.1742(3) 0.8398(4) 0.028(4) Uiso 1 1 d . . .
C126 C 0.4084(4) 0.1795(3) 0.8298(4) 0.041(4) Uiso 1 1 d . . .
H12D H 0.4080 0.1990 0.8173 0.049 Uiso 1 1 calc R U .
C127 C 0.4361(4) 0.1586(3) 0.8370(4) 0.045(4) Uiso 1 1 d . . .
H12E H 0.4548 0.1626 0.8294 0.054 Uiso 1 1 calc R U .
C128 C 0.4367(4) 0.1301(3) 0.8564(4) 0.041(4) Uiso 1 1 d . . .
H12F H 0.4563 0.1147 0.8631 0.049 Uiso 1 1 calc R U .
C129 C 0.4086(4) 0.1258(3) 0.8648(4) 0.035(4) Uiso 1 1 d . . .
C130 C 0.4052(4) 0.0962(3) 0.8855(4) 0.040(4) Uiso 1 1 d . . .
C131 C 0.4222(4) 0.0660(3) 0.8901(4) 0.051(4) Uiso 1 1 d . . .
H13B H 0.4405 0.0588 0.8832 0.061 Uiso 1 1 calc R U .
C132 C 0.4050(4) 0.0491(3) 0.9077(4) 0.047(4) Uiso 1 1 d . . .
C133 C 0.4114(4) 0.0143(3) 0.9221(4) 0.051(4) Uiso 1 1 d . . .
C134 C 0.4434(4) -0.0006(3) 0.9251(4) 0.071(5) Uiso 1 1 d . . .
H13C H 0.4600 0.0114 0.9190 0.086 Uiso 1 1 calc R U .
C135 C 0.4531(4) -0.0344(4) 0.9374(4) 0.072(5) Uiso 1 1 d . . .
H13D H 0.4737 -0.0460 0.9377 0.086 Uiso 1 1 calc R U .
C136 C 0.4276(4) -0.0469(4) 0.9486(4) 0.065(5) Uiso 1 1 d . . .
H13E H 0.4336 -0.0675 0.9601 0.078 Uiso 1 1 calc R U .
C137 C 0.3951(4) -0.0330(3) 0.9451(4) 0.050(4) Uiso 1 1 d . . .
H13F H 0.3787 -0.0441 0.9522 0.060 Uiso 1 1 calc R U .
C138 C 0.3871(4) -0.0012(3) 0.9303(4) 0.038(4) Uiso 1 1 d . . .
C139 C 0.3472(4) 0.2660(3) 0.9293(4) 0.051(4) Uiso 1 1 d . . .
C140 C 0.3558(4) 0.2995(3) 0.9430(4) 0.066(5) Uiso 1 1 d . . .
H14A H 0.3768 0.3108 0.9438 0.079 Uiso 1 1 calc R U .
C141 C 0.3334(4) 0.3126(4) 0.9537(4) 0.064(5) Uiso 1 1 d . . .
H14B H 0.3384 0.3343 0.9620 0.077 Uiso 1 1 calc R U .
C142 C 0.3030(4) 0.2982(4) 0.9544(4) 0.071(5) Uiso 1 1 d . . .
H14C H 0.2871 0.3095 0.9619 0.085 Uiso 1 1 calc R U .
C143 C 0.2964(4) 0.2651(3) 0.9430(4) 0.068(5) Uiso 1 1 d . . .
H14D H 0.2764 0.2535 0.9440 0.081 Uiso 1 1 calc R U .
C144 C 0.3185(4) 0.2506(3) 0.9309(4) 0.042(4) Uiso 1 1 d . . .
C145 C 0.3116(4) 0.2166(3) 0.9203(4) 0.045(4) Uiso 1 1 d . . .
C146 C 0.2778(4) 0.1985(3) 0.9084(4) 0.044(4) Uiso 1 1 d . . .
H14E H 0.2541 0.2051 0.9062 0.053 Uiso 1 1 calc R U .
C147 C 0.2886(5) 0.1685(3) 0.9010(4) 0.054(5) Uiso 1 1 d . . .
C148 C 0.2640(4) 0.1372(4) 0.8844(4) 0.054(5) Uiso 1 1 d . . .
C149 C 0.2303(4) 0.1339(3) 0.8835(4) 0.064(5) Uiso 1 1 d . . .
H14F H 0.2213 0.1493 0.8948 0.077 Uiso 1 1 calc R U .
C150 C 0.2089(5) 0.1070(4) 0.8652(4) 0.074(5) Uiso 1 1 d . . .
H15A H 0.1844 0.1036 0.8628 0.088 Uiso 1 1 calc R U .
C151 C 0.2244(4) 0.0855(3) 0.8507(4) 0.052(4) Uiso 1 1 d . . .
H15B H 0.2107 0.0668 0.8384 0.062 Uiso 1 1 calc R U .
C152 C 0.2605(4) 0.0909(4) 0.8539(4) 0.050(4) Uiso 1 1 d . . .
C153 C 0.2769(4) 0.0699(3) 0.8374(4) 0.033(4) Uiso 1 1 d . . .
C154 C 0.3001(4) 0.0783(3) 0.8230(4) 0.050(4) Uiso 1 1 d . . .
H15C H 0.3125 0.0984 0.8262 0.060 Uiso 1 1 calc R U .
C155 C 0.3027(4) 0.0523(3) 0.8027(4) 0.034(4) Uiso 1 1 d . . .
C156 C 0.3229(4) 0.0493(3) 0.7810(4) 0.046(4) Uiso 1 1 d . . .
C157 C 0.3516(4) 0.0713(3) 0.7885(4) 0.047(4) Uiso 1 1 d . . .
H15D H 0.3589 0.0857 0.8089 0.056 Uiso 1 1 calc R U .
C158 C 0.3701(4) 0.0726(3) 0.7665(4) 0.067(5) Uiso 1 1 d . . .
H15E H 0.3906 0.0870 0.7724 0.080 Uiso 1 1 calc R U .
C159 C 0.3580(4) 0.0529(3) 0.7364(4) 0.060(5) Uiso 1 1 d . . .
H15F H 0.3684 0.0551 0.7199 0.072 Uiso 1 1 calc R U .
C160 C 0.3302(4) 0.0291(3) 0.7293(4) 0.049(4) Uiso 1 1 d . . .
H16B H 0.3239 0.0138 0.7100 0.059 Uiso 1 1 calc R U .
C161 C 0.3121(4) 0.0288(3) 0.7518(4) 0.048(4) Uiso 1 1 d . . .
C162 C 0.1684(4) 0.0356(3) 0.6288(4) 0.051(4) Uiso 1 1 d . . .
C163 C 0.1476(4) 0.0290(3) 0.6481(4) 0.050(4) Uiso 1 1 d . . .
H16C H 0.1558 0.0135 0.6674 0.060 Uiso 1 1 calc R U .
C164 C 0.1148(4) 0.0463(3) 0.6375(4) 0.061(5) Uiso 1 1 d . . .
H16D H 0.1002 0.0424 0.6499 0.073 Uiso 1 1 calc R U .
C165 C 0.1025(4) 0.0691(3) 0.6097(4) 0.052(4) Uiso 1 1 d . . .
H16E H 0.0801 0.0810 0.6034 0.062 Uiso 1 1 calc R U .
C166 C 0.1241(4) 0.0743(3) 0.5907(4) 0.061(5) Uiso 1 1 d . . .
H16F H 0.1151 0.0893 0.5708 0.073 Uiso 1 1 calc R U .
C167 C 0.1573(4) 0.0585(3) 0.5998(4) 0.045(4) Uiso 1 1 d . . .
C168 C 0.1789(4) 0.0637(3) 0.5803(4) 0.048(4) Uiso 1 1 d . . .
C169 C 0.1792(4) 0.0926(3) 0.5615(3) 0.041(4) Uiso 1 1 d . . .
H16G H 0.1649 0.1115 0.5589 0.049 Uiso 1 1 calc R U .
C170 C 0.2043(4) 0.0875(3) 0.5479(4) 0.033(4) Uiso 1 1 d . . .
C171 C 0.2190(4) 0.1111(3) 0.5308(4) 0.038(4) Uiso 1 1 d . . .
C172 C 0.2528(4) 0.1097(3) 0.5329(4) 0.045(4) Uiso 1 1 d . . .
H17A H 0.2686 0.0922 0.5461 0.054 Uiso 1 1 calc R U .
C173 C 0.2662(4) 0.1313(3) 0.5175(4) 0.059(5) Uiso 1 1 d . . .
H17B H 0.2899 0.1289 0.5176 0.071 Uiso 1 1 calc R U .
C174 C 0.2421(4) 0.1577(3) 0.5014(4) 0.040(4) Uiso 1 1 d . . .
H17C H 0.2501 0.1741 0.4904 0.048 Uiso 1 1 calc R U .
C175 C 0.2089(4) 0.1609(4) 0.5007(4) 0.050(4) Uiso 1 1 d . . .
C176 C 0.1831(4) 0.1868(3) 0.4846(4) 0.042(4) Uiso 1 1 d . . .
C177 C 0.1873(4) 0.2183(3) 0.4767(4) 0.057(5) Uiso 1 1 d . . .
H17D H 0.2100 0.2281 0.4799 0.069 Uiso 1 1 calc R U .
C178 C 0.1515(4) 0.2333(4) 0.4630(4) 0.049(4) Uiso 1 1 d . . .
C179 C 0.1405(5) 0.2668(4) 0.4507(4) 0.064(5) Uiso 1 1 d . . .
C180 C 0.1654(4) 0.2865(4) 0.4440(4) 0.065(5) Uiso 1 1 d . . .
H18A H 0.1892 0.2781 0.4485 0.078 Uiso 1 1 calc R U .
C181 C 0.1559(5) 0.3170(4) 0.4311(5) 0.087(6) Uiso 1 1 d . . .
H18B H 0.1726 0.3302 0.4265 0.105 Uiso 1 1 calc R U .
C182 C 0.1203(5) 0.3283(4) 0.4250(5) 0.101(6) Uiso 1 1 d . . .
H18C H 0.1130 0.3494 0.4155 0.122 Uiso 1 1 calc R U .
C183 C 0.0948(5) 0.3098(4) 0.4320(5) 0.104(6) Uiso 1 1 d . . .
H18D H 0.0717 0.3187 0.4291 0.125 Uiso 1 1 calc R U .
C184 C 0.1053(5) 0.2757(4) 0.4444(5) 0.079(6) Uiso 1 1 d . . .
N41 N 0.1623(3) 0.3297(2) 0.5928(3) 0.069(4) Uiso 1 1 d G . .
C185 C 0.1381(3) 0.3557(3) 0.5855(3) 0.107(7) Uiso 1 1 d G . .
H18E H 0.1202 0.3559 0.5946 0.128 Uiso 1 1 calc R U .
C186 C 0.1401(4) 0.3815(2) 0.5647(4) 0.208(12) Uiso 1 1 d G . .
H18F H 0.1236 0.3994 0.5598 0.249 Uiso 1 1 calc R U .
C187 C 0.1662(5) 0.3813(3) 0.5513(3) 0.187(11) Uiso 1 1 d G . .
H18G H 0.1676 0.3989 0.5371 0.225 Uiso 1 1 calc R U .
C188 C 0.1904(4) 0.3552(4) 0.5586(3) 0.137(8) Uiso 1 1 d G . .
H18H H 0.2083 0.3550 0.5494 0.165 Uiso 1 1 calc R U .
C189 C 0.1884(3) 0.3294(3) 0.5793(3) 0.100(6) Uiso 1 1 d G . .
H18I H 0.2050 0.3116 0.5843 0.120 Uiso 1 1 calc R U .
N42 N 0.1963(4) 0.2166(3) 0.6723(3) 0.071(4) Uiso 1 1 d . . .
N43 N 0.2755(3) 0.3086(3) 0.8020(3) 0.047(3) Uiso 1 1 d . . .
N44 N 0.3030(3) -0.0450(3) 0.8001(3) 0.046(3) Uiso 1 1 d . . .
N45 N 0.2286(3) 0.0542(3) 0.7110(3) 0.050(3) Uiso 1 1 d . . .
N46 N 0.1868(3) -0.0349(3) 0.5811(3) 0.053(3) Uiso 1 1 d . . .
C190 C 0.2203(5) 0.1963(4) 0.6699(4) 0.079(5) Uiso 1 1 d . . .
H19B H 0.2459 0.2020 0.6779 0.095 Uiso 1 1 calc R U .
C191 C 0.2062(5) 0.1651(4) 0.6546(4) 0.074(5) Uiso 1 1 d . . .
H19C H 0.2216 0.1488 0.6523 0.089 Uiso 1 1 calc R U .
C192 C 0.1679(5) 0.1609(4) 0.6434(5) 0.088(6) Uiso 1 1 d . . .
H19D H 0.1582 0.1404 0.6333 0.105 Uiso 1 1 calc R U .
C193 C 0.1421(5) 0.1813(4) 0.6446(5) 0.090(6) Uiso 1 1 d . . .
H19E H 0.1164 0.1760 0.6365 0.108 Uiso 1 1 calc R U .
C194 C 0.1587(5) 0.2120(4) 0.6596(4) 0.077(5) Uiso 1 1 d . . .
H19F H 0.1434 0.2290 0.6608 0.092 Uiso 1 1 calc R U .
C195 C 0.2745(4) 0.3410(3) 0.7948(4) 0.048(4) Uiso 1 1 d . . .
H19G H 0.2803 0.3487 0.7761 0.057 Uiso 1 1 calc R U .
C196 C 0.2646(4) 0.3627(4) 0.8153(4) 0.068(5) Uiso 1 1 d . . .
H19H H 0.2624 0.3849 0.8095 0.082 Uiso 1 1 calc R U .
C197 C 0.2583(4) 0.3523(4) 0.8426(5) 0.082(6) Uiso 1 1 d . . .
H19I H 0.2516 0.3675 0.8559 0.099 Uiso 1 1 calc R U .
C198 C 0.2614(4) 0.3184(4) 0.8532(5) 0.082(6) Uiso 1 1 d . . .
H19J H 0.2587 0.3107 0.8738 0.099 Uiso 1 1 calc R U .
C199 C 0.2689(4) 0.2987(3) 0.8296(4) 0.057(5) Uiso 1 1 d . . .
H19K H 0.2693 0.2761 0.8335 0.069 Uiso 1 1 calc R U .
C200 C 0.3653(4) 0.3236(3) 0.8661(4) 0.047(4) Uiso 1 1 d . . .
H20B H 0.3608 0.3301 0.8412 0.071 Uiso 1 1 calc R U .
H20C H 0.3806 0.3400 0.8842 0.071 Uiso 1 1 calc R U .
H20D H 0.3411 0.3212 0.8664 0.071 Uiso 1 1 calc R U .
C201 C 0.2957(4) -0.0562(4) 0.8783(4) 0.085(6) Uiso 1 1 d . . .
H20E H 0.2951 -0.0652 0.9002 0.128 Uiso 1 1 calc R U .
H20F H 0.3180 -0.0643 0.8768 0.128 Uiso 1 1 calc R U .
H20G H 0.2728 -0.0625 0.8558 0.128 Uiso 1 1 calc R U .
C202 C 0.2979(4) -0.0781(3) 0.7948(4) 0.053(4) Uiso 1 1 d . . .
H20H H 0.2735 -0.0865 0.7791 0.063 Uiso 1 1 calc R U .
C203 C 0.3276(4) -0.0984(3) 0.8121(4) 0.044(4) Uiso 1 1 d . . .
H20I H 0.3250 -0.1205 0.8056 0.053 Uiso 1 1 calc R U .
C204 C 0.3617(4) -0.0866(4) 0.8394(4) 0.066(5) Uiso 1 1 d . . .
H20J H 0.3816 -0.1010 0.8541 0.079 Uiso 1 1 calc R U .
C205 C 0.3664(4) -0.0537(3) 0.8450(4) 0.058(5) Uiso 1 1 d . . .
H20K H 0.3901 -0.0450 0.8622 0.070 Uiso 1 1 calc R U .
C206 C 0.3363(4) -0.0340(3) 0.8255(4) 0.055(4) Uiso 1 1 d . . .
H20L H 0.3393 -0.0115 0.8302 0.065 Uiso 1 1 calc R U .
C207 C 0.2085(4) 0.0534(4) 0.7291(4) 0.072(5) Uiso 1 1 d . . .
H20M H 0.1970 0.0340 0.7310 0.087 Uiso 1 1 calc R U .
C208 C 0.2043(4) 0.0828(4) 0.7462(4) 0.079(5) Uiso 1 1 d . . .
H20N H 0.1891 0.0827 0.7584 0.095 Uiso 1 1 calc R U .
C209 C 0.2218(5) 0.1103(4) 0.7449(5) 0.091(6) Uiso 1 1 d . . .
H20O H 0.2202 0.1292 0.7572 0.109 Uiso 1 1 calc R U .
C210 C 0.2417(4) 0.1101(4) 0.7255(4) 0.079(5) Uiso 1 1 d . . .
H21B H 0.2534 0.1292 0.7232 0.095 Uiso 1 1 calc R U .
C211 C 0.2448(4) 0.0811(4) 0.7088(4) 0.074(5) Uiso 1 1 d . . .
H21C H 0.2591 0.0810 0.6956 0.089 Uiso 1 1 calc R U .
C212 C 0.1953(4) -0.0658(3) 0.5908(4) 0.059(5) Uiso 1 1 d . . .
H21D H 0.2187 -0.0706 0.6119 0.070 Uiso 1 1 calc R U .
C213 C 0.1712(4) -0.0914(4) 0.5712(4) 0.066(5) Uiso 1 1 d . . .
H21E H 0.1785 -0.1130 0.5787 0.079 Uiso 1 1 calc R U .
C214 C 0.1386(5) -0.0850(4) 0.5425(5) 0.089(6) Uiso 1 1 d . . .
H21F H 0.1213 -0.1018 0.5294 0.106 Uiso 1 1 calc R U .
C215 C 0.1297(5) -0.0530(4) 0.5314(5) 0.083(6) Uiso 1 1 d . . .
H21G H 0.1068 -0.0481 0.5098 0.099 Uiso 1 1 calc R U .
C216 C 0.1536(5) -0.0282(4) 0.5515(5) 0.073(5) Uiso 1 1 d . . .
H21H H 0.1466 -0.0065 0.5444 0.088 Uiso 1 1 calc R U .
N1S N 0.4352(3) 0.4258(3) 0.6978(3) 0.058(4) Uiso 1 1 d . . .
C1S C 0.4270(4) 0.4168(4) 0.6625(4) 0.067(5) Uiso 1 1 d . . .
H1SA H 0.4146 0.3968 0.6539 0.080 Uiso 1 1 calc R U .
C2S C 0.4347(4) 0.4336(4) 0.6386(5) 0.083(6) Uiso 1 1 d . . .
H2SA H 0.4284 0.4256 0.6145 0.099 Uiso 1 1 calc R U .
C3S C 0.4513(5) 0.4612(4) 0.6501(5) 0.102(6) Uiso 1 1 d . . .
H3SA H 0.4574 0.4736 0.6340 0.122 Uiso 1 1 calc R U .
C4S C 0.4603(5) 0.4732(4) 0.6852(5) 0.095(6) Uiso 1 1 d . . .
H4SA H 0.4724 0.4934 0.6932 0.114 Uiso 1 1 calc R U .
C5S C 0.4512(4) 0.4546(4) 0.7077(5) 0.070(5) Uiso 1 1 d . . .
H5SA H 0.4565 0.4628 0.7314 0.084 Uiso 1 1 calc R U .
N2S N 0.4493(5) -0.0624(4) 0.8242(5) 0.137(6) Uiso 1 1 d . . .
C6S C 0.4651(7) -0.0354(6) 0.8436(7) 0.152(9) Uiso 1 1 d . . .
H6SA H 0.4895 -0.0371 0.8644 0.182 Uiso 1 1 calc R U .
C7S C 0.4489(6) -0.0061(5) 0.8356(6) 0.118(7) Uiso 1 1 d . . .
H7SA H 0.4612 0.0122 0.8503 0.142 Uiso 1 1 calc R U .
C8S C 0.4145(6) -0.0036(5) 0.8058(6) 0.111(7) Uiso 1 1 d . . .
H8SA H 0.4016 0.0164 0.7997 0.133 Uiso 1 1 calc R U .
C9S C 0.3983(5) -0.0301(4) 0.7847(5) 0.094(6) Uiso 1 1 d . . .
H9SA H 0.3743 -0.0276 0.7636 0.113 Uiso 1 1 calc R U .
C10S C 0.4147(6) -0.0610(5) 0.7916(6) 0.116(7) Uiso 1 1 d . . .
H10F H 0.4035 -0.0790 0.7759 0.140 Uiso 1 1 calc R U .
N3S N 0.5845(3) -0.0614(2) 0.9632(4) 0.140(6) Uiso 1 1 d G . .
C11S C 0.5777(3) -0.0458(3) 0.9304(3) 0.096(6) Uiso 1 1 d G . .
H11I H 0.5860 -0.0551 0.9142 0.116 Uiso 1 1 calc R U .
C12S C 0.5585(3) -0.0166(3) 0.9213(3) 0.119(7) Uiso 1 1 d G . .
H12G H 0.5538 -0.0059 0.8989 0.143 Uiso 1 1 calc R U .
C13S C 0.5463(3) -0.0030(2) 0.9450(4) 0.140(8) Uiso 1 1 d G . .
H13G H 0.5332 0.0170 0.9388 0.168 Uiso 1 1 calc R U .
C14S C 0.5531(3) -0.0186(3) 0.9778(3) 0.115(7) Uiso 1 1 d G . .
H14G H 0.5448 -0.0093 0.9939 0.138 Uiso 1 1 calc R U .
C15S C 0.5723(3) -0.0478(3) 0.9868(3) 0.110(7) Uiso 1 1 d G . .
H15G H 0.5770 -0.0584 1.0092 0.132 Uiso 1 1 calc R U .
N4S N 0.3110(7) 0.0732(4) 0.6326(4) 0.245(11) Uiso 1 1 d G . .
C16S C 0.2793(5) 0.0834(5) 0.6352(4) 0.178(10) Uiso 1 1 d G . .
H16H H 0.2619 0.0681 0.6356 0.213 Uiso 1 1 calc R U .
C17S C 0.2730(4) 0.1161(6) 0.6373(4) 0.171(10) Uiso 1 1 d G . .
H17E H 0.2513 0.1231 0.6390 0.205 Uiso 1 1 calc R U .
C18S C 0.2985(7) 0.1385(3) 0.6367(5) 0.254(15) Uiso 1 1 d G . .
H18J H 0.2942 0.1608 0.6381 0.305 Uiso 1 1 calc R U .
C19S C 0.3303(6) 0.1283(6) 0.6342(5) 0.280(17) Uiso 1 1 d G . .
H19L H 0.3477 0.1436 0.6338 0.336 Uiso 1 1 calc R U .
C20S C 0.3365(4) 0.0956(7) 0.6321(5) 0.234(14) Uiso 1 1 d G . .
H20P H 0.3582 0.0886 0.6304 0.281 Uiso 1 1 calc R U .
C23S C 0.5000 0.3600(5) 0.7500 0.080(8) Uiso 1 2 d S . P
C21S C 0.4703(5) 0.3423(4) 0.7276(5) 0.084(6) Uiso 1 1 d . . .
H21I H 0.4486 0.3542 0.7111 0.101 Uiso 1 1 calc R U .
C22S C 0.4665(4) 0.3095(4) 0.7250(4) 0.072(5) Uiso 1 1 d . . .
H22B H 0.4439 0.2989 0.7083 0.087 Uiso 1 1 calc R U .
N6S N 0.5000 0.2932(5) 0.7500 0.106(7) Uiso 1 2 d S . P
O1S O 0.4072(2) 0.3973(2) 0.7431(3) 0.053(3) Uiso 1 1 d . . .
H1S H 0.4168 0.3984 0.7287 0.080 Uiso 1 1 calc R U .
C41S C 0.4358(4) 0.4008(3) 0.7802(4) 0.069(5) Uiso 1 1 d . . .
H41A H 0.4595 0.3917 0.7827 0.103 Uiso 1 1 calc R U .
H41B H 0.4284 0.3896 0.7969 0.103 Uiso 1 1 calc R U .
H41C H 0.4394 0.4237 0.7866 0.103 Uiso 1 1 calc R U .
O2S O 0.4881(5) -0.1176(4) 0.8634(5) 0.184(7) Uiso 1 1 d . . .
H2S H 0.5017 -0.1324 0.8620 0.275 Uiso 1 1 d R U .
C42S C 0.4990(7) -0.1093(5) 0.8999(7) 0.182(11) Uiso 1 1 d . . .
H42B H 0.5014 -0.0859 0.9026 0.273 Uiso 1 1 calc R U .
H42C H 0.5234 -0.1194 0.9161 0.273 Uiso 1 1 calc R U .
H42D H 0.4800 -0.1168 0.9068 0.273 Uiso 1 1 calc R U .
N5S N 0.0674(5) -0.0109(3) 0.5601(6) 0.169(8) Uiso 1 1 d G . .
C26S C 0.0407(4) -0.0247(4) 0.5271(4) 0.152(9) Uiso 1 1 d G . .
H26B H 0.0286 -0.0119 0.5053 0.182 Uiso 1 1 calc R U .
C27S C 0.0317(4) -0.0571(4) 0.5260(4) 0.153(9) Uiso 1 1 d G . .
H27B H 0.0135 -0.0665 0.5035 0.183 Uiso 1 1 calc R U .
C28S C 0.0494(5) -0.0758(3) 0.5580(6) 0.171(10) Uiso 1 1 d G . .
H28B H 0.0433 -0.0979 0.5572 0.205 Uiso 1 1 calc R U .
C29S C 0.0761(5) -0.0620(5) 0.5910(4) 0.214(12) Uiso 1 1 d G . .
H29A H 0.0882 -0.0747 0.6128 0.257 Uiso 1 1 calc R U .
C30S C 0.0851(4) -0.0296(5) 0.5921(4) 0.212(12) Uiso 1 1 d G . .
H30A H 0.1033 -0.0202 0.6146 0.254 Uiso 1 1 calc R U .
O1W O 0.0939(5) 0.2515(4) 0.3338(5) 0.203(7) Uiso 1 1 d . . .

loop_
_atom_site_aniso_label
_atom_site_aniso_U_11
_atom_site_aniso_U_22
_atom_site_aniso_U_33
_atom_site_aniso_U_23
_atom_site_aniso_U_13
_atom_site_aniso_U_12
Cu1 0.0529(14) 0.0426(13) 0.0514(14) 0.0112(11) 0.0149(11) 0.0010(10)
Cu2 0.0526(14) 0.0459(13) 0.0472(14) -0.0047(11) 0.0014(11) 0.0015(11)
Cu3 0.0539(15) 0.0542(13) 0.0427(14) -0.0068(11) 0.0009(11) 0.0041(11)
Cu4 0.0518(13) 0.0367(12) 0.0439(14) -0.0036(10) 0.0033(11) -0.0051(10)
Cu5 0.0501(13) 0.0346(12) 0.0373(13) 0.0043(10) 0.0071(11) -0.0055(10)
Cu6 0.0531(13) 0.0315(11) 0.0330(12) 0.0050(10) 0.0091(10) -0.0047(10)
Cu7 0.0603(14) 0.0308(12) 0.0331(13) 0.0010(9) 0.0127(11) -0.0041(10)
Cu8 0.0634(14) 0.0344(12) 0.0461(13) -0.0061(10) 0.0233(12) -0.0118(10)
Cu9 0.0677(15) 0.0399(13) 0.0332(13) -0.0042(10) 0.0205(11) -0.0157(10)
Cu10 0.0621(14) 0.0447(12) 0.0262(12) -0.0064(10) 0.0206(11) -0.0153(10)
Cu11 0.0598(14) 0.0406(12) 0.0229(12) -0.0023(10) 0.0156(10) -0.0106(10)
Cu12 0.0634(14) 0.0400(12) 0.0305(12) 0.0022(10) 0.0214(11) -0.0013(10)
Cu13 0.0689(15) 0.0564(13) 0.0273(12) 0.0077(10) 0.0220(11) 0.0109(11)
Cu14 0.0684(14) 0.0506(13) 0.0291(12) 0.0082(10) 0.0261(11) 0.0128(11)
Cu15 0.0672(15) 0.0374(12) 0.0313(13) 0.0002(10) 0.0238(11) 0.0012(10)
Cu16 0.0524(13) 0.0383(12) 0.0342(13) 0.0001(10) 0.0153(11) 0.0001(10)
O1 0.040(7) 0.038(6) 0.055(7) 0.007(5) 0.014(6) 0.002(5)
O2 0.045(6) 0.042(6) 0.024(6) 0.002(5) 0.011(5) 0.004(5)
O3 0.039(6) 0.045(6) 0.024(6) 0.008(5) -0.014(5) -0.017(5)
O4 0.054(7) 0.012(5) 0.042(7) 0.003(5) 0.015(6) 0.001(5)
O5 0.069(7) 0.024(6) 0.055(7) -0.007(5) 0.031(6) -0.024(5)
O6 0.061(7) 0.035(6) 0.037(7) -0.002(5) 0.019(6) -0.012(5)
O7 0.059(7) 0.052(6) 0.024(6) 0.005(5) 0.022(5) 0.008(6)
O8 0.055(7) 0.036(6) 0.038(6) 0.001(5) 0.033(6) -0.004(5)
O9 0.063(8) 0.054(7) 0.041(7) -0.011(5) 0.028(6) -0.011(6)
O10 0.048(7) 0.047(6) 0.044(7) -0.007(5) 0.007(6) 0.003(5)
O11 0.039(6) 0.054(7) 0.037(7) 0.012(5) 0.003(5) 0.003(5)
O12 0.068(8) 0.021(6) 0.036(6) -0.002(5) 0.021(6) -0.026(5)
O13 0.058(7) 0.024(6) 0.043(7) 0.012(5) 0.012(6) 0.001(5)
O14 0.057(7) 0.056(6) 0.016(6) 0.003(5) 0.021(5) -0.003(6)
O15 0.069(7) 0.052(6) 0.018(6) 0.012(5) 0.021(6) 0.018(6)
O16 0.039(7) 0.040(6) 0.107(9) 0.025(6) 0.021(7) -0.005(5)
O17 0.128(10) 0.037(7) 0.164(12) 0.020(7) 0.103(10) 0.037(7)
O18 0.057(7) 0.024(6) 0.041(6) 0.001(5) 0.019(5) 0.006(5)
O19 0.062(7) 0.020(6) 0.074(8) -0.011(5) 0.010(6) 0.002(5)
O20 0.076(8) 0.091(8) 0.038(7) 0.000(6) 0.016(6) -0.006(6)
N1 0.033(8) 0.039(8) 0.022(8) 0.007(7) -0.002(7) -0.003(7)
N2 0.058(11) 0.042(9) 0.039(9) 0.000(7) 0.017(8) 0.017(7)
N3 0.044(9) 0.044(8) 0.047(9) -0.004(7) 0.004(8) 0.001(7)
N4 0.050(7) 0.056(7) 0.055(8) -0.029(6) 0.015(6) 0.004(6)
N5 0.031(8) 0.068(9) 0.040(9) -0.022(7) 0.004(8) -0.004(7)
N6 0.022(8) 0.045(8) 0.039(9) 0.004(7) 0.002(7) -0.006(7)
N7 0.036(9) 0.033(8) 0.037(9) 0.014(6) 0.016(8) -0.001(7)
N8 0.035(8) 0.034(7) 0.038(8) 0.000(7) 0.009(7) -0.002(6)
N9 0.077(11) 0.031(8) 0.027(8) 0.001(7) 0.024(7) -0.010(7)
N10 0.040(9) 0.017(7) 0.036(8) -0.002(6) 0.016(7) -0.006(6)
N11 0.046(9) 0.039(8) 0.065(10) -0.010(8) 0.025(8) -0.021(7)
N12 0.073(10) 0.040(8) 0.035(8) -0.015(7) 0.036(8) -0.012(8)
N13 0.065(9) 0.025(7) 0.030(8) 0.002(6) 0.031(7) -0.008(6)
N14 0.026(8) 0.039(8) 0.036(9) -0.011(7) -0.001(7) -0.011(6)
N15 0.053(9) 0.047(8) 0.015(8) 0.003(7) 0.015(7) 0.007(7)
N16 0.051(9) 0.061(9) 0.037(9) 0.020(7) 0.025(8) 0.020(7)
N17 0.062(10) 0.054(8) 0.028(9) 0.013(7) 0.024(8) 0.029(7)
N18 0.064(9) 0.044(8) 0.027(8) 0.013(7) 0.026(7) 0.013(7)
N19 0.039(8) 0.037(8) 0.019(8) 0.006(6) 0.008(7) 0.008(7)
N20 0.047(9) 0.030(8) 0.042(9) -0.001(7) 0.024(8) 0.020(7)
N21 0.051(9) 0.055(9) 0.041(9) 0.011(8) 0.034(7) -0.004(8)
N22 0.059(10) 0.053(10) 0.019(8) 0.001(7) 0.008(7) -0.002(7)
N23 0.062(9) 0.051(8) 0.023(8) 0.010(7) 0.024(7) 0.008(7)
N24 0.036(7) 0.039(7) 0.033(7) -0.013(6) -0.009(5) -0.004(6)
N25 0.056(10) 0.059(9) 0.040(9) -0.028(7) 0.005(8) 0.009(8)
N26 0.042(9) 0.035(8) 0.045(9) 0.017(7) 0.003(8) -0.005(8)
N27 0.037(9) 0.026(8) 0.034(8) 0.007(6) 0.008(7) 0.003(7)
N28 0.054(9) 0.036(8) 0.021(7) -0.007(6) 0.021(7) -0.022(7)
N29 0.072(10) 0.018(8) 0.044(9) 0.007(7) 0.034(8) 0.000(6)
N30 0.025(8) 0.055(9) 0.016(7) 0.005(7) -0.002(6) -0.013(7)
N31 0.052(7) 0.028(6) 0.050(7) -0.011(6) 0.020(6) -0.014(6)
N32 0.049(9) 0.030(8) 0.046(9) -0.003(7) 0.024(7) 0.009(7)
N33 0.072(9) 0.048(8) 0.040(8) -0.015(7) 0.035(8) -0.005(8)
N34 0.068(9) 0.032(9) 0.035(8) 0.000(7) 0.038(8) -0.006(7)
N35 0.052(9) 0.060(9) 0.020(8) -0.006(7) 0.007(7) -0.024(7)
N36 0.076(10) 0.035(8) 0.037(9) -0.006(7) 0.020(8) 0.015(7)
N37 0.059(7) 0.055(7) 0.032(7) 0.013(6) 0.032(6) 0.010(6)
N38 0.043(8) 0.046(8) 0.025(8) -0.003(6) 0.002(7) 0.010(7)
N39 0.058(10) 0.024(8) 0.050(9) -0.001(7) 0.026(8) 0.003(7)
N40 0.028(8) 0.037(9) 0.048(9) 0.011(7) 0.004(7) 0.002(8)

loop_
_atom_type_symbol
_atom_type_description
_atom_type_scat_dispersion_real
_atom_type_scat_dispersion_imag
_atom_type_scat_source
C C 0.0033 0.0016 'International Tables Vol C Tables 4.2.6.8 and 6.1.1.4'
H H 0.0000 0.0000 'International Tables Vol C Tables 4.2.6.8 and 6.1.1.4'
N N 0.0061 0.0033 'International Tables Vol C Tables 4.2.6.8 and 6.1.1.4'
O O 0.0106 0.0060 'International Tables Vol C Tables 4.2.6.8 and 6.1.1.4'
Cu Cu 0.3201 1.2651 'International Tables Vol C Tables 4.2.6.8 and 6.1.1.4'

loop_
_geom_angle_atom_site_label_1
_geom_angle_atom_site_label_2
_geom_angle_atom_site_label_3
_geom_angle
_geom_angle_site_symmetry_1
_geom_angle_site_symmetry_3
N40 Cu1 O16 90.6(5) . .
N40 Cu1 O1 89.2(4) . .
O16 Cu1 O1 158.1(4) . .
N40 Cu1 N1 164.7(5) . .
O16 Cu1 N1 96.5(4) . .
O1 Cu1 N1 89.1(4) . .
N4 Cu2 N24 95.6(5) . .
N4 Cu2 N3 78.7(5) . .
N24 Cu2 N3 149.3(5) . .
N4 Cu2 N2 159.3(5) . .
N24 Cu2 N2 103.2(5) . .
N3 Cu2 N2 80.7(5) . .
N4 Cu2 O17 94.3(5) . .
N24 Cu2 O17 96.2(4) . .
N3 Cu2 O17 114.2(4) . .
N2 Cu2 O17 92.2(5) . .
O10 Cu3 N5 164.6(5) . .
O10 Cu3 O2 79.7(4) . .
N5 Cu3 O2 85.0(4) . .
O10 Cu3 N25 91.4(4) . .
N5 Cu3 N25 101.9(5) . .
O2 Cu3 N25 144.5(4) . .
O10 Cu3 N41 90.6(4) . .
N5 Cu3 N41 94.3(4) . .
O2 Cu3 N41 112.6(3) . .
N25 Cu3 N41 101.7(4) . .
O11 Cu4 O10 173.0(4) . .
O11 Cu4 O3 75.6(4) . .
O10 Cu4 O3 97.9(4) . .
O11 Cu4 N42 97.3(4) . .
O10 Cu4 N42 87.5(4) . .
O3 Cu4 N42 155.2(4) . .
O11 Cu4 O2 109.2(3) . .
O10 Cu4 O2 75.0(3) . .
O3 Cu4 O2 106.1(3) . .
N42 Cu4 O2 98.7(4) . .
N6 Cu5 O11 157.7(4) . .
N6 Cu5 O3 85.9(4) . .
O11 Cu5 O3 74.7(3) . .
N6 Cu5 N26 104.1(5) . .
O11 Cu5 N26 90.0(4) . .
O3 Cu5 N26 155.1(4) . .
N6 Cu5 N43 99.2(4) . .
O11 Cu5 N43 95.0(4) . .
O3 Cu5 N43 100.5(4) . .
N26 Cu5 N43 100.4(4) . .
N7 Cu6 N8 80.1(5) . .
N7 Cu6 N27 96.7(5) . .
N8 Cu6 N27 150.3(4) . .
N7 Cu6 N9 157.6(5) . .
N8 Cu6 N9 78.1(5) . .
N27 Cu6 N9 104.7(5) . .
N7 Cu6 O18 92.1(4) . .
N8 Cu6 O18 98.8(4) . .
N27 Cu6 O18 110.9(4) . .
N9 Cu6 O18 86.4(4) . .
N31 Cu7 N10 166.8(5) . .
N31 Cu7 O13 89.0(4) . .
N10 Cu7 O13 97.4(4) . .
N31 Cu7 O4 88.6(4) . .
N10 Cu7 O4 88.4(4) . .
O13 Cu7 O4 163.5(4) . .
N32 Cu8 N29 171.5(5) . .
N32 Cu8 O5 99.0(4) . .
N29 Cu8 O5 86.5(4) . .
N32 Cu8 O4 85.1(4) . .
N29 Cu8 O4 98.6(4) . .
O5 Cu8 O4 114.6(3) . .
N30 Cu9 N11 167.0(5) . .
N30 Cu9 O12 90.0(5) . .
N11 Cu9 O12 97.6(4) . .
N30 Cu9 O5 88.1(4) . .
N11 Cu9 O5 87.9(4) . .
O12 Cu9 O5 161.3(4) . .
N14 Cu10 N13 80.1(5) . .
N14 Cu10 N34 94.0(5) . .
N13 Cu10 N34 148.8(4) . .
N14 Cu10 N12 157.8(5) . .
N13 Cu10 N12 78.0(5) . .
N34 Cu10 N12 106.4(5) . .
N14 Cu10 O19 95.3(4) . .
N13 Cu10 O19 111.0(4) . .
N34 Cu10 O19 100.0(4) . .
N12 Cu10 O19 89.7(4) . .
N15 Cu11 O6 85.0(4) . .
N15 Cu11 O14 163.0(4) . .
O6 Cu11 O14 78.1(3) . .
N15 Cu11 N35 102.9(5) . .
O6 Cu11 N35 146.0(4) . .
O14 Cu11 N35 89.9(4) . .
N15 Cu11 N44 98.2(4) . .
O6 Cu11 N44 114.3(4) . .
O14 Cu11 N44 91.0(4) . .
N35 Cu11 N44 97.5(4) . .
O15 Cu12 O14 172.8(4) . .
O15 Cu12 O7 75.7(4) . .
O14 Cu12 O7 99.2(3) . .
O15 Cu12 N45 96.0(4) . .
O14 Cu12 N45 86.5(4) . .
O7 Cu12 N45 154.6(4) . .
O15 Cu12 O6 111.0(4) . .
O14 Cu12 O6 75.2(3) . .
O7 Cu12 O6 106.5(3) . .
N45 Cu12 O6 98.8(4) . .
N16 Cu13 O15 159.2(4) . .
N16 Cu13 O7 86.4(4) . .
O15 Cu13 O7 75.0(3) . .
N16 Cu13 N36 102.5(5) . .
O15 Cu13 N36 90.9(4) . .
O7 Cu13 N36 154.1(4) . .
N16 Cu13 N46 97.2(4) . .
O15 Cu13 N46 95.4(4) . .
O7 Cu13 N46 101.5(4) . .
N36 Cu13 N46 101.4(4) . .
N17 Cu14 N18 80.5(5) . .
N17 Cu14 N37 96.0(5) . .
N18 Cu14 N37 147.9(5) . .
N17 Cu14 N19 157.4(5) . .
N18 Cu14 N19 77.3(5) . .
N37 Cu14 N19 105.1(5) . .
N17 Cu14 O20 92.5(4) . .
N18 Cu14 O20 109.8(4) . .
N37 Cu14 O20 102.2(4) . .
N19 Cu14 O20 91.1(4) . .
N21 Cu15 N20 166.8(5) . .
N21 Cu15 O9 90.6(5) . .
N20 Cu15 O9 97.2(4) . .
N21 Cu15 O8 86.8(4) . .
N20 Cu15 O8 89.4(4) . .
O9 Cu15 O8 160.2(4) . .
N22 Cu16 N39 171.5(5) . .
N22 Cu16 O8 87.0(5) . .
N39 Cu16 O8 98.0(4) . .
N22 Cu16 O1 97.1(4) . .
N39 Cu16 O1 87.6(4) . .
O8 Cu16 O1 111.2(3) . .
C1 O1 Cu1 122.5(8) . .
C1 O1 Cu16 127.5(8) . .
Cu1 O1 Cu16 109.3(4) . .
C23 O2 Cu3 131.7(9) . .
C23 O2 Cu4 131.1(9) . .
Cu3 O2 Cu4 95.1(3) . .
C24 O3 Cu5 126.1(8) . .
C24 O3 Cu4 132.4(8) . .
Cu5 O3 Cu4 101.3(4) . .
C46 O4 Cu7 122.8(8) . .
C46 O4 Cu8 127.0(8) . .
Cu7 O4 Cu8 109.5(4) . .
C47 O5 Cu9 119.5(8) . .
C47 O5 Cu8 130.1(8) . .
Cu9 O5 Cu8 110.1(4) . .
C69 O6 Cu11 128.2(8) . .
C69 O6 Cu12 134.0(8) . .
Cu11 O6 Cu12 97.1(4) . .
C70 O7 Cu12 129.8(8) . .
C70 O7 Cu13 130.4(8) . .
Cu12 O7 Cu13 99.7(4) . .
C92 O8 Cu15 119.4(8) . .
C92 O8 Cu16 130.0(8) . .
Cu15 O8 Cu16 110.0(4) . .
C93 O9 Cu15 124.4(9) . .
C115 O10 Cu3 128.6(10) . .
C115 O10 Cu4 118.5(9) . .
Cu3 O10 Cu4 103.4(4) . .
C116 O11 Cu4 127.1(9) . .
C116 O11 Cu5 128.9(9) . .
Cu4 O11 Cu5 103.2(4) . .
C138 O12 Cu9 124.7(8) . .
C139 O13 Cu7 124.4(8) . .
C161 O14 Cu12 117.0(8) . .
C161 O14 Cu11 129.3(8) . .
Cu12 O14 Cu11 100.8(4) . .
C162 O15 Cu12 125.3(8) . .
C162 O15 Cu13 128.8(8) . .
Cu12 O15 Cu13 104.2(4) . .
C184 O16 Cu1 122.1(10) . .
C200 O18 Cu6 130.1(7) . .
C201 O19 Cu10 126.5(9) . .
N2 N1 C7 113.4(12) . .
N2 N1 Cu1 123.3(9) . .
C7 N1 Cu1 122.5(10) . .
N1 N2 C9 107.8(12) . .
N1 N2 Cu2 139.1(10) . .
C9 N2 Cu2 110.7(10) . .
C10 N3 C14 121.7(13) . .
C10 N3 Cu2 117.0(10) . .
C14 N3 Cu2 121.2(10) . .
N5 N4 C15 106.9(12) . .
N5 N4 Cu2 136.4(10) . .
C15 N4 Cu2 115.4(11) . .
C17 N5 N4 109.7(12) . .
C17 N5 Cu3 129.8(10) . .
N4 N5 Cu3 120.5(9) . .
N7 N6 C30 106.2(10) . .
N7 N6 Cu5 121.7(9) . .
C30 N6 Cu5 132.0(10) . .
N6 N7 C32 111.8(11) . .
N6 N7 Cu6 133.8(9) . .
C32 N7 Cu6 113.9(10) . .
C37 N8 C33 122.3(11) . .
C37 N8 Cu6 119.3(9) . .
C33 N8 Cu6 118.2(9) . .
N10 N9 C38 106.6(11) . .
N10 N9 Cu6 133.3(9) . .
C38 N9 Cu6 116.4(9) . .
N9 N10 C40 107.6(11) . .
N9 N10 Cu7 124.4(9) . .
C40 N10 Cu7 127.2(10) . .
C53 N11 N12 106.7(12) . .
C53 N11 Cu9 128.6(12) . .
N12 N11 Cu9 124.5(10) . .
C55 N12 N11 111.0(11) . .
C55 N12 Cu10 112.4(10) . .
N11 N12 Cu10 134.3(9) . .
C60 N13 C56 121.8(11) . .
C60 N13 Cu10 118.7(9) . .
C56 N13 Cu10 119.5(9) . .
N15 N14 C61 110.1(10) . .
N15 N14 Cu10 135.0(9) . .
C61 N14 Cu10 114.9(10) . .
N14 N15 C63 106.4(11) . .
N14 N15 Cu11 122.2(9) . .
C63 N15 Cu11 130.9(10) . .
C76 N16 N17 106.2(11) . .
C76 N16 Cu13 132.2(10) . .
N17 N16 Cu13 121.6(9) . .
C78 N17 N16 110.2(11) . .
C78 N17 Cu14 115.0(10) . .
N16 N17 Cu14 134.7(9) . .
C83 N18 C79 121.7(12) . .
C83 N18 Cu14 120.2(9) . .
C79 N18 Cu14 118.0(9) . .
N20 N19 C84 112.7(11) . .
N20 N19 Cu14 131.7(9) . .
C84 N19 Cu14 112.6(9) . .
N19 N20 C86 106.3(10) . .
N19 N20 Cu15 127.0(9) . .
C86 N20 Cu15 125.4(10) . .
C99 N21 N22 110.4(11) . .
C99 N21 Cu15 129.9(11) . .
N22 N21 Cu15 117.4(9) . .
C101 N22 N21 106.3(11) . .
C101 N22 Cu16 130.4(11) . .
N21 N22 Cu16 121.6(9) . .
C106 N23 C102 117.0(12) . .
C107 N24 N25 108.2(11) . .
C107 N24 Cu2 127.9(10) . .
N25 N24 Cu2 117.9(9) . .
N24 N25 C109 106.8(11) . .
N24 N25 Cu3 122.9(9) . .
C109 N25 Cu3 122.3(10) . .
N27 N26 C122 108.3(11) . .
N27 N26 Cu5 125.5(9) . .
C122 N26 Cu5 121.4(10) . .
N26 N27 C124 111.3(11) . .
N26 N27 Cu6 122.4(8) . .
C124 N27 Cu6 125.0(10) . .
C129 N28 C125 115.6(11) . .
C130 N29 N30 108.2(10) . .
C130 N29 Cu8 130.7(9) . .
N30 N29 Cu8 120.5(9) . .
C132 N30 N29 104.9(11) . .
C132 N30 Cu9 134.3(11) . .
N29 N30 Cu9 119.1(9) . .
C145 N31 N32 108.9(11) . .
C145 N31 Cu7 132.6(10) . .
N32 N31 Cu7 116.6(9) . .
C147 N32 N31 107.9(11) . .
C147 N32 Cu8 127.9(10) . .
N31 N32 Cu8 123.9(9) . .
C148 N33 C152 114.8(13) . .
N35 N34 C153 107.5(11) . .
N35 N34 Cu10 123.2(9) . .
C153 N34 Cu10 125.5(10) . .
N34 N35 C155 110.2(11) . .
N34 N35 Cu11 123.0(9) . .
C155 N35 Cu11 122.3(9) . .
C168 N36 N37 109.7(11) . .
C168 N36 Cu13 119.8(10) . .
N37 N36 Cu13 125.1(9) . .
C170 N37 N36 107.9(11) . .
C170 N37 Cu14 129.8(10) . .
N36 N37 Cu14 118.0(9) . .
C175 N38 C171 116.2(12) . .
C176 N39 N40 111.7(11) . .
C176 N39 Cu16 127.6(10) . .
N40 N39 Cu16 119.7(9) . .
C178 N40 N39 106.7(11) . .
C178 N40 Cu1 132.9(11) . .
N39 N40 Cu1 119.3(9) . .
O1 C1 C2 116.6(13) . .
O1 C1 C6 120.5(12) . .
C2 C1 C6 122.8(14) . .
C3 C2 C1 118.7(15) . .
C3 C2 H2A 120.7 . .
C1 C2 H2A 120.7 . .
C2 C3 C4 121.6(14) . .
C2 C3 H3A 119.2 . .
C4 C3 H3A 119.2 . .
C5 C4 C3 116.9(15) . .
C5 C4 H4A 121.5 . .
C3 C4 H4A 121.5 . .
C4 C5 C6 126.0(14) . .
C4 C5 H5A 117.0 . .
C6 C5 H5A 117.0 . .
C1 C6 C7 126.3(13) . .
C1 C6 C5 113.9(13) . .
C7 C6 C5 119.8(13) . .
N1 C7 C8 103.6(12) . .
N1 C7 C6 123.0(13) . .
C8 C7 C6 133.4(14) . .
C9 C8 C7 108.5(13) . .
C9 C8 H8A 125.8 . .
C7 C8 H8A 125.8 . .
N2 C9 C8 106.5(13) . .
N2 C9 C10 119.0(14) . .
C8 C9 C10 134.4(16) . .
N3 C10 C11 119.0(13) . .
N3 C10 C9 110.8(13) . .
C11 C10 C9 130.1(15) . .
C12 C11 C10 118.9(14) . .
C12 C11 H11A 120.5 . .
C10 C11 H11A 120.5 . .
C11 C12 C13 117.8(15) . .
C11 C12 H12A 121.1 . .
C13 C12 H12A 121.1 . .
C14 C13 C12 122.1(15) . .
C14 C13 H13A 118.9 . .
C12 C13 H13A 118.9 . .
C13 C14 N3 120.4(15) . .
C13 C14 C15 132.9(17) . .
N3 C14 C15 106.5(14) . .
N4 C15 C16 111.8(15) . .
N4 C15 C14 118.0(15) . .
C16 C15 C14 129.7(16) . .
C15 C16 C17 102.0(13) . .
C15 C16 H16A 129.0 . .
C17 C16 H16A 129.0 . .
N5 C17 C16 109.5(13) . .
N5 C17 C18 123.0(14) . .
C16 C17 C18 127.4(14) . .
C23 C18 C19 119.0(14) . .
C23 C18 C17 123.5(13) . .
C19 C18 C17 117.5(14) . .
C20 C19 C18 119.1(14) . .
C20 C19 H19A 120.5 . .
C18 C19 H19A 120.5 . .
C21 C20 C19 119.9(14) . .
C21 C20 H20A 120.0 . .
C19 C20 H20A 120.0 . .
C22 C21 C20 120.4(14) . .
C22 C21 H21A 119.8 . .
C20 C21 H21A 119.8 . .
C21 C22 C23 122.0(14) . .
C21 C22 H22A 119.0 . .
C23 C22 H22A 119.0 . .
O2 C23 C22 121.7(13) . .
O2 C23 C18 118.6(14) . .
C22 C23 C18 119.5(14) . .
C29 C24 O3 123.1(13) . .
C29 C24 C25 120.8(14) . .
O3 C24 C25 116.0(12) . .
C26 C25 C24 120.6(14) . .
C26 C25 H25A 119.7 . .
C24 C25 H25A 119.7 . .
C27 C26 C25 118.8(14) . .
C27 C26 H26A 120.6 . .
C25 C26 H26A 120.6 . .
C26 C27 C28 120.4(13) . .
C26 C27 H27A 119.8 . .
C28 C27 H27A 119.8 . .
C29 C28 C27 119.7(12) . .
C29 C28 H28A 120.2 . .
C27 C28 H28A 120.2 . .
C24 C29 C28 119.3(13) . .
C24 C29 C30 124.7(12) . .
C28 C29 C30 115.9(12) . .
C31 C30 N6 109.4(12) . .
C31 C30 C29 131.9(13) . .
N6 C30 C29 118.7(12) . .
C30 C31 C32 107.1(12) . .
C30 C31 H31A 126.4 . .
C32 C31 H31A 126.4 . .
N7 C32 C31 105.3(12) . .
N7 C32 C33 118.4(14) . .
C31 C32 C33 136.2(15) . .
C34 C33 N8 118.0(13) . .
C34 C33 C32 132.9(15) . .
N8 C33 C32 108.8(12) . .
C33 C34 C35 119.8(14) . .
C33 C34 H34A 120.1 . .
C35 C34 H34A 120.1 . .
C36 C35 C34 119.1(14) . .
C36 C35 H35A 120.5 . .
C34 C35 H35A 120.5 . .
C35 C36 C37 121.2(13) . .
C35 C36 H36A 119.4 . .
C37 C36 H36A 119.4 . .
N8 C37 C36 119.2(12) . .
N8 C37 C38 112.1(12) . .
C36 C37 C38 128.6(13) . .
C39 C38 N9 109.7(12) . .
C39 C38 C37 138.9(14) . .
N9 C38 C37 111.3(12) . .
C38 C39 C40 106.1(13) . .
C38 C39 H39A 127.0 . .
C40 C39 H39A 127.0 . .
C39 C40 N10 110.0(12) . .
C39 C40 C41 131.5(14) . .
N10 C40 C41 118.5(13) . .
C46 C41 C42 122.3(14) . .
C46 C41 C40 123.6(13) . .
C42 C41 C40 114.0(13) . .
C41 C42 C43 116.2(13) . .
C41 C42 H42A 121.9 . .
C43 C42 H42A 121.9 . .
C44 C43 C42 120.3(14) . .
C44 C43 H43A 119.8 . .
C42 C43 H43A 119.8 . .
C45 C44 C43 123.5(15) . .
C45 C44 H44A 118.3 . .
C43 C44 H44A 118.3 . .
C44 C45 C46 118.9(15) . .
C44 C45 H45A 120.6 . .
C46 C45 H45A 120.6 . .
O4 C46 C41 123.9(13) . .
O4 C46 C45 117.6(13) . .
C41 C46 C45 118.6(14) . .
O5 C47 C48 114.8(11) . .
O5 C47 C52 124.9(11) . .
C48 C47 C52 120.0 . .
C47 C48 C49 120.0 . .
C47 C48 H48A 120.0 . .
C49 C48 H48A 120.0 . .
C50 C49 C48 120.0 . .
C50 C49 H49A 120.0 . .
C48 C49 H49A 120.0 . .
C49 C50 C51 120.0 . .
C49 C50 H50A 120.0 . .
C51 C50 H50A 120.0 . .
C52 C51 C50 120.0 . .
C52 C51 H51A 120.0 . .
C50 C51 H51A 120.0 . .
C51 C52 C47 120.0 . .
C51 C52 C53 118.2(13) . .
C47 C52 C53 121.4(13) . .
C54 C53 N11 109.6(14) . .
C54 C53 C52 132.3(16) . .
N11 C53 C52 117.4(15) . .
C53 C54 C55 108.0(14) . .
C53 C54 H54A 126.0 . .
C55 C54 H54A 126.0 . .
N12 C55 C56 117.9(14) . .
N12 C55 C54 103.8(13) . .
C56 C55 C54 138.2(15) . .
C57 C56 N13 120.7(13) . .
C57 C56 C55 128.7(14) . .
N13 C56 C55 110.5(12) . .
C56 C57 C58 117.0(13) . .
C56 C57 H57A 121.5 . .
C58 C57 H57A 121.5 . .
C59 C58 C57 121.4(14) . .
C59 C58 H58A 119.3 . .
C57 C58 H58A 119.3 . .
C58 C59 C60 119.6(14) . .
C58 C59 H59A 120.2 . .
C60 C59 H59A 120.2 . .
N13 C60 C59 119.4(13) . .
N13 C60 C61 111.7(12) . .
C59 C60 C61 128.9(14) . .
C62 C61 N14 107.2(12) . .
C62 C61 C60 138.0(14) . .
N14 C61 C60 114.6(13) . .
C61 C62 C63 106.1(12) . .
C61 C62 H62A 127.0 . .
C63 C62 H62A 127.0 . .
N15 C63 C62 110.1(12) . .
N15 C63 C64 122.2(13) . .
C62 C63 C64 127.6(14) . .
C65 C64 C69 121.1(14) . .
C65 C64 C63 120.5(13) . .
C69 C64 C63 118.4(13) . .
C64 C65 C66 124.6(14) . .
C64 C65 H65A 117.7 . .
C66 C65 H65A 117.7 . .
C67 C66 C65 114.0(14) . .
C67 C66 H66A 123.0 . .
C65 C66 H66A 123.0 . .
C66 C67 C68 124.7(15) . .
C66 C67 H67A 117.6 . .
C68 C67 H67A 117.6 . .
C67 C68 C69 118.8(14) . .
C67 C68 H68A 120.6 . .
C69 C68 H68A 120.6 . .
O6 C69 C64 125.2(13) . .
O6 C69 C68 118.2(13) . .
C64 C69 C68 116.4(14) . .
C75 C70 C71 120.1(15) . .
C75 C70 O7 119.5(13) . .
C71 C70 O7 120.4(13) . .
C70 C71 C72 119.2(15) . .
C70 C71 H71A 120.4 . .
C72 C71 H71A 120.4 . .
C73 C72 C71 124.4(15) . .
C73 C72 H72A 117.8 . .
C71 C72 H72A 117.8 . .
C72 C73 C74 116.6(15) . .
C72 C73 H73A 121.7 . .
C74 C73 H73A 121.7 . .
C73 C74 C75 117.7(14) . .
C73 C74 H74A 121.2 . .
C75 C74 H74A 121.2 . .
C70 C75 C74 121.9(15) . .
C70 C75 C76 124.7(14) . .
C74 C75 C76 113.3(13) . .
N16 C76 C77 113.2(13) . .
N16 C76 C75 119.7(13) . .
C77 C76 C75 127.0(14) . .
C78 C77 C76 100.6(13) . .
C78 C77 H77A 129.7 . .
C76 C77 H77A 129.7 . .
N17 C78 C77 109.8(12) . .
N17 C78 C79 116.2(13) . .
C77 C78 C79 134.0(14) . .
N18 C79 C80 122.2(13) . .
N18 C79 C78 110.1(12) . .
C80 C79 C78 127.6(15) . .
C79 C80 C81 116.0(14) . .
C79 C80 H80A 122.0 . .
C81 C80 H80A 122.0 . .
C82 C81 C80 120.2(13) . .
C82 C81 H81A 119.9 . .
C80 C81 H81A 119.9 . .
C83 C82 C81 119.4(13) . .
C83 C82 H82A 120.3 . .
C81 C82 H82A 120.3 . .
N18 C83 C82 120.5(13) . .
N18 C83 C84 111.4(12) . .
C82 C83 C84 128.0(14) . .
N19 C84 C83 116.8(13) . .
N19 C84 C85 106.7(12) . .
C83 C84 C85 136.3(14) . .
C86 C85 C84 104.8(12) . .
C86 C85 H85A 127.6 . .
C84 C85 H85A 127.6 . .
N20 C86 C85 109.4(12) . .
N20 C86 C87 117.3(12) . .
C85 C86 C87 132.7(13) . .
C92 C87 C88 120.2(14) . .
C92 C87 C86 125.5(13) . .
C88 C87 C86 114.2(13) . .
C87 C88 C89 120.9(16) . .
C87 C88 H88A 119.6 . .
C89 C88 H88A 119.6 . .
C90 C89 C88 113.4(18) . .
C90 C89 H89A 123.3 . .
C88 C89 H89A 123.3 . .
C91 C90 C89 126.0(18) . .
C91 C90 H90A 117.0 . .
C89 C90 H90A 117.0 . .
C90 C91 C92 119.3(15) . .
C90 C91 H91A 120.4 . .
C92 C91 H91A 120.4 . .
O8 C92 C87 125.5(13) . .
O8 C92 C91 114.3(12) . .
C87 C92 C91 120.2(13) . .
O9 C93 C98 125.5(14) . .
O9 C93 C94 115.1(13) . .
C98 C93 C94 119.1(15) . .
C95 C94 C93 121.1(16) . .
C95 C94 H94A 119.4 . .
C93 C94 H94A 119.4 . .
C96 C95 C94 120.0(18) . .
C96 C95 H95A 120.0 . .
C94 C95 H95A 120.0 . .
C95 C96 C97 116.8(18) . .
C95 C96 H96A 121.6 . .
C97 C96 H96A 121.6 . .
C98 C97 C96 123.0(17) . .
C98 C97 H97A 118.5 . .
C96 C97 H97A 118.5 . .
C97 C98 C93 119.2(15) . .
C97 C98 C99 118.3(15) . .
C93 C98 C99 122.2(14) . .
N21 C99 C98 120.3(14) . .
N21 C99 C100 108.9(13) . .
C98 C99 C100 130.7(15) . .
C101 C100 C99 101.4(13) . .
C101 C100 H10A 129.3 . .
C99 C100 H10A 129.3 . .
N22 C101 C100 112.9(13) . .
N22 C101 C102 120.8(14) . .
C100 C101 C102 126.3(15) . .
C103 C102 N23 121.3(14) . .
C103 C102 C101 126.8(15) . .
N23 C102 C101 111.9(13) . .
C102 C103 C104 121.1(14) . .
C102 C103 H10B 119.5 . .
C104 C103 H10B 119.5 . .
C103 C104 C105 118.4(14) . .
C103 C104 H10C 120.8 . .
C105 C104 H10C 120.8 . .
C106 C105 C104 117.8(14) . .
C106 C105 H10D 121.1 . .
C104 C105 H10D 121.1 . .
N23 C106 C105 124.0(14) . .
N23 C106 C107 116.0(14) . .
C105 C106 C107 119.2(14) . .
N24 C107 C108 110.2(13) . .
N24 C107 C106 121.4(14) . .
C108 C107 C106 127.7(14) . .
C109 C108 C107 105.2(13) . .
C109 C108 H10E 127.4 . .
C107 C108 H10E 127.4 . .
N25 C109 C108 109.5(13) . .
N25 C109 C110 124.8(14) . .
C108 C109 C110 125.5(14) . .
C115 C110 C111 119.9(17) . .
C115 C110 C109 122.7(15) . .
C111 C110 C109 117.3(17) . .
C112 C111 C110 118(2) . .
C112 C111 H11B 120.9 . .
C110 C111 H11B 120.9 . .
C111 C112 C113 121(2) . .
C111 C112 H11C 119.4 . .
C113 C112 H11C 119.4 . .
C114 C113 C112 118(2) . .
C114 C113 H11D 121.1 . .
C112 C113 H11D 121.1 . .
C113 C114 C115 122(2) . .
C113 C114 H11E 119.1 . .
C115 C114 H11E 119.1 . .
O10 C115 C114 118.0(18) . .
O10 C115 C110 121.1(16) . .
C114 C115 C110 120.7(18) . .
O11 C116 C117 117.6(15) . .
O11 C116 C121 120.0(14) . .
C117 C116 C121 122.5(16) . .
C116 C117 C118 119.0(15) . .
C116 C117 H11F 120.5 . .
C118 C117 H11F 120.5 . .
C119 C118 C117 121.0(16) . .
C119 C118 H11G 119.5 . .
C117 C118 H11G 119.5 . .
C118 C119 C120 116.1(16) . .
C118 C119 H11H 121.9 . .
C120 C119 H11H 121.9 . .
C121 C120 C119 125.5(15) . .
C121 C120 H12B 117.2 . .
C119 C120 H12B 117.2 . .
C120 C121 C116 115.7(14) . .
C120 C121 C122 120.9(14) . .
C116 C121 C122 123.2(14) . .
C123 C122 N26 107.1(13) . .
C123 C122 C121 126.9(14) . .
N26 C122 C121 126.0(14) . .
C122 C123 C124 107.2(12) . .
C122 C123 H12C 126.4 . .
C124 C123 H12C 126.4 . .
N27 C124 C125 126.2(13) . .
N27 C124 C123 105.9(11) . .
C125 C124 C123 127.6(13) . .
N28 C125 C126 119.3(11) . .
N28 C125 C124 116.6(12) . .
C126 C125 C124 123.8(13) . .
C127 C126 C125 123.0(13) . .
C127 C126 H12D 118.5 . .
C125 C126 H12D 118.5 . .
C126 C127 C128 117.6(13) . .
C126 C127 H12E 121.2 . .
C128 C127 H12E 121.2 . .
C129 C128 C127 117.5(13) . .
C129 C128 H12F 121.2 . .
C127 C128 H12F 121.2 . .
C128 C129 N28 126.9(13) . .
C128 C129 C130 123.6(13) . .
N28 C129 C130 109.5(12) . .
N29 C130 C131 111.4(12) . .
N29 C130 C129 119.0(12) . .
C131 C130 C129 129.4(14) . .
C132 C131 C130 101.4(13) . .
C132 C131 H13B 129.3 . .
C130 C131 H13B 129.3 . .
N30 C132 C131 114.1(13) . .
N30 C132 C133 116.2(13) . .
C131 C132 C133 129.6(14) . .
C138 C133 C134 121.3(15) . .
C138 C133 C132 122.7(14) . .
C134 C133 C132 115.9(14) . .
C133 C134 C135 122.8(15) . .
C133 C134 H13C 118.6 . .
C135 C134 H13C 118.6 . .
C136 C135 C134 110.3(14) . .
C136 C135 H13D 124.9 . .
C134 C135 H13D 124.9 . .
C137 C136 C135 128.0(15) . .
C137 C136 H13E 116.0 . .
C135 C136 H13E 116.0 . .
C136 C137 C138 116.5(14) . .
C136 C137 H13F 121.7 . .
C138 C137 H13F 121.7 . .
C133 C138 O12 126.0(13) . .
C133 C138 C137 120.7(14) . .
O12 C138 C137 113.3(12) . .
C144 C139 O13 128.4(14) . .
C144 C139 C140 118.8(15) . .
O13 C139 C140 112.5(13) . .
C141 C140 C139 116.8(15) . .
C141 C140 H14A 121.6 . .
C139 C140 H14A 121.6 . .
C140 C141 C142 126.0(16) . .
C140 C141 H14B 117.0 . .
C142 C141 H14B 117.0 . .
C141 C142 C143 116.4(15) . .
C141 C142 H14C 121.8 . .
C143 C142 H14C 121.8 . .
C144 C143 C142 119.6(15) . .
C144 C143 H14D 120.2 . .
C142 C143 H14D 120.2 . .
C139 C144 C143 122.1(15) . .
C139 C144 C145 119.5(13) . .
C143 C144 C145 118.4(14) . .
N31 C145 C146 110.2(13) . .
N31 C145 C144 121.0(13) . .
C146 C145 C144 128.8(14) . .
C147 C146 C145 101.5(13) . .
C147 C146 H14E 129.2 . .
C145 C146 H14E 129.2 . .
N32 C147 C146 111.4(13) . .
N32 C147 C148 119.3(13) . .
C146 C147 C148 129.2(15) . .
N33 C148 C149 128.8(15) . .
N33 C148 C147 110.2(13) . .
C149 C148 C147 120.9(15) . .
C148 C149 C150 117.1(15) . .
C148 C149 H14F 121.5 . .
C150 C149 H14F 121.5 . .
C151 C150 C149 117.6(15) . .
C151 C150 H15A 121.2 . .
C149 C150 H15A 121.2 . .
C150 C151 C152 120.8(15) . .
C150 C151 H15B 119.6 . .
C152 C151 H15B 119.6 . .
N33 C152 C151 120.9(13) . .
N33 C152 C153 116.6(13) . .
C151 C152 C153 122.4(15) . .
N34 C153 C154 109.8(12) . .
N34 C153 C152 122.5(13) . .
C154 C153 C152 127.0(14) . .
C153 C154 C155 108.1(13) . .
C153 C154 H15C 125.9 . .
C155 C154 H15C 125.9 . .
C154 C155 N35 104.2(12) . .
C154 C155 C156 129.8(13) . .
N35 C155 C156 126.0(12) . .
C161 C156 C157 119.7(14) . .
C161 C156 C155 123.1(13) . .
C157 C156 C155 116.9(13) . .
C156 C157 C158 121.1(14) . .
C156 C157 H15D 119.5 . .
C158 C157 H15D 119.5 . .
C159 C158 C157 118.4(15) . .
C159 C158 H15E 120.8 . .
C157 C158 H15E 120.8 . .
C158 C159 C160 121.5(15) . .
C158 C159 H15F 119.3 . .
C160 C159 H15F 119.3 . .
C161 C160 C159 117.9(14) . .
C161 C160 H16B 121.0 . .
C159 C160 H16B 121.0 . .
C156 C161 O14 123.7(13) . .
C156 C161 C160 121.0(15) . .
O14 C161 C160 115.3(13) . .
O15 C162 C163 116.1(13) . .
O15 C162 C167 120.2(13) . .
C163 C162 C167 123.6(14) . .
C164 C163 C162 116.8(14) . .
C164 C163 H16C 121.6 . .
C162 C163 H16C 121.6 . .
C163 C164 C165 122.5(15) . .
C163 C164 H16D 118.8 . .
C165 C164 H16D 118.8 . .
C164 C165 C166 118.6(14) . .
C164 C165 H16E 120.7 . .
C166 C165 H16E 120.7 . .
C167 C166 C165 122.7(14) . .
C167 C166 H16F 118.7 . .
C165 C166 H16F 118.7 . .
C166 C167 C162 115.9(14) . .
C166 C167 C168 122.5(14) . .
C162 C167 C168 121.6(13) . .
N36 C168 C169 105.5(12) . .
N36 C168 C167 129.1(14) . .
C169 C168 C167 125.4(14) . .
C170 C169 C168 106.1(12) . .
C170 C169 H16G 127.0 . .
C168 C169 H16G 127.0 . .
N37 C170 C169 110.8(12) . .
N37 C170 C171 121.0(13) . .
C169 C170 C171 128.1(13) . .
C172 C171 N38 121.1(13) . .
C172 C171 C170 124.3(14) . .
N38 C171 C170 114.3(12) . .
C171 C172 C173 124.3(14) . .
C171 C172 H17A 117.9 . .
C173 C172 H17A 117.9 . .
C172 C173 C174 113.8(14) . .
C172 C173 H17B 123.1 . .
C174 C173 H17B 123.1 . .
C175 C174 C173 123.4(14) . .
C175 C174 H17C 118.3 . .
C173 C174 H17C 118.3 . .
C174 C175 N38 121.0(14) . .
C174 C175 C176 126.3(15) . .
N38 C175 C176 112.6(14) . .
N39 C176 C177 105.8(13) . .
N39 C176 C175 120.6(14) . .
C177 C176 C175 133.2(15) . .
C176 C177 C178 107.3(14) . .
C176 C177 H17D 126.3 . .
C178 C177 H17D 126.3 . .
N40 C178 C177 108.4(13) . .
N40 C178 C179 122.1(14) . .
C177 C178 C179 129.4(15) . .
C184 C179 C180 124.6(16) . .
C184 C179 C178 116.2(15) . .
C180 C179 C178 119.0(15) . .
C181 C180 C179 121.3(16) . .
C181 C180 H18A 119.4 . .
C179 C180 H18A 119.4 . .
C180 C181 C182 117.3(17) . .
C180 C181 H18B 121.3 . .
C182 C181 H18B 121.3 . .
C181 C182 C183 123.5(18) . .
C181 C182 H18C 118.2 . .
C183 C182 H18C 118.2 . .
C182 C183 C184 117.7(18) . .
C182 C183 H18D 121.2 . .
C184 C183 H18D 121.2 . .
O16 C184 C179 132.9(17) . .
O16 C184 C183 110.9(15) . .
C179 C184 C183 115.4(17) . .
C185 N41 C189 120.0 . .
C185 N41 Cu3 119.7(7) . .
C189 N41 Cu3 119.7(7) . .
N41 C185 C186 120.0 . .
N41 C185 H18E 120.0 . .
C186 C185 H18E 120.0 . .
C187 C186 C185 120.0 . .
C187 C186 H18F 120.0 . .
C185 C186 H18F 120.0 . .
C188 C187 C186 120.0 . .
C188 C187 H18G 120.0 . .
C186 C187 H18G 120.0 . .
C187 C188 C189 120.0 . .
C187 C188 H18H 120.0 . .
C189 C188 H18H 120.0 . .
C188 C189 N41 120.0 . .
C188 C189 H18I 120.0 . .
N41 C189 H18I 120.0 . .
C190 N42 C194 127.0(15) . .
C190 N42 Cu4 113.2(11) . .
C194 N42 Cu4 119.5(11) . .
C199 N43 C195 118.9(12) . .
C199 N43 Cu5 121.2(9) . .
C195 N43 Cu5 119.9(9) . .
C206 N44 C202 118.9(12) . .
C206 N44 Cu11 117.1(9) . .
C202 N44 Cu11 123.8(9) . .
C211 N45 C207 120.3(13) . .
C211 N45 Cu12 119.6(10) . .
C207 N45 Cu12 119.7(10) . .
C212 N46 C216 118.3(13) . .
C212 N46 Cu13 122.7(10) . .
C216 N46 Cu13 118.9(10) . .
N42 C190 C191 117.2(15) . .
N42 C190 H19B 121.4 . .
C191 C190 H19B 121.4 . .
C192 C191 C190 113.9(15) . .
C192 C191 H19C 123.1 . .
C190 C191 H19C 123.1 . .
C193 C192 C191 130.8(18) . .
C193 C192 H19D 114.6 . .
C191 C192 H19D 114.6 . .
C192 C193 C194 111.4(17) . .
C192 C193 H19E 124.3 . .
C194 C193 H19E 124.3 . .
N42 C194 C193 119.6(15) . .
N42 C194 H19F 120.2 . .
C193 C194 H19F 120.2 . .
N43 C195 C196 119.3(13) . .
N43 C195 H19G 120.3 . .
C196 C195 H19G 120.3 . .
C197 C196 C195 120.7(16) . .
C197 C196 H19H 119.7 . .
C195 C196 H19H 119.7 . .
C196 C197 C198 122.6(17) . .
C196 C197 H19I 118.7 . .
C198 C197 H19I 118.7 . .
C199 C198 C197 112.2(15) . .
C199 C198 H19J 123.9 . .
C197 C198 H19J 123.9 . .
N43 C199 C198 126.1(14) . .
N43 C199 H19K 117.0 . .
C198 C199 H19K 117.0 . .
O18 C200 H20B 109.5 . .
O18 C200 H20C 109.5 . .
H20B C200 H20C 109.5 . .
O18 C200 H20D 109.5 . .
H20B C200 H20D 109.5 . .
H20C C200 H20D 109.5 . .
O19 C201 H20E 109.5 . .
O19 C201 H20F 109.5 . .
H20E C201 H20F 109.5 . .
O19 C201 H20G 109.5 . .
H20E C201 H20G 109.5 . .
H20F C201 H20G 109.5 . .
C203 C202 N44 120.2(14) . .
C203 C202 H20H 119.9 . .
N44 C202 H20H 119.9 . .
C202 C203 C204 119.6(14) . .
C202 C203 H20I 120.2 . .
C204 C203 H20I 120.2 . .
C203 C204 C205 119.2(15) . .
C203 C204 H20J 120.4 . .
C205 C204 H20J 120.4 . .
C206 C205 C204 118.9(15) . .
C206 C205 H20K 120.6 . .
C204 C205 H20K 120.6 . .
N44 C206 C205 122.4(14) . .
N44 C206 H20L 118.8 . .
C205 C206 H20L 118.8 . .
N45 C207 C208 118.8(15) . .
N45 C207 H20M 120.6 . .
C208 C207 H20M 120.6 . .
C209 C208 C207 121.0(17) . .
C209 C208 H20N 119.5 . .
C207 C208 H20N 119.5 . .
C208 C209 C210 118.3(18) . .
C208 C209 H20O 120.9 . .
C210 C209 H20O 120.9 . .
C209 C210 C211 119.2(16) . .
C209 C210 H21B 120.4 . .
C211 C210 H21B 120.4 . .
N45 C211 C210 122.4(15) . .
N45 C211 H21C 118.8 . .
C210 C211 H21C 118.8 . .
N46 C212 C213 123.1(15) . .
N46 C212 H21D 118.5 . .
C213 C212 H21D 118.5 . .
C214 C213 C212 119.1(16) . .
C214 C213 H21E 120.4 . .
C212 C213 H21E 120.4 . .
C213 C214 C215 118.5(18) . .
C213 C214 H21F 120.8 . .
C215 C214 H21F 120.8 . .
C216 C215 C214 121.2(17) . .
C216 C215 H21G 119.4 . .
C214 C215 H21G 119.4 . .
N46 C216 C215 119.7(15) . .
N46 C216 H21H 120.2 . .
C215 C216 H21H 120.2 . .
C5S N1S C1S 114.0(13) . .
C2S C1S N1S 126.6(16) . .
C2S C1S H1SA 116.7 . .
N1S C1S H1SA 116.7 . .
C3S C2S C1S 116.8(19) . .
C3S C2S H2SA 121.6 . .
C1S C2S H2SA 121.6 . .
C2S C3S C4S 122(2) . .
C2S C3S H3SA 119.0 . .
C4S C3S H3SA 119.0 . .
C5S C4S C3S 117.6(18) . .
C5S C4S H4SA 121.2 . .
C3S C4S H4SA 121.2 . .
N1S C5S C4S 123.1(16) . .
N1S C5S H5SA 118.5 . .
C4S C5S H5SA 118.5 . .
C6S N2S C10S 120(2) . .
N2S C6S C7S 125(2) . .
N2S C6S H6SA 117.6 . .
C7S C6S H6SA 117.6 . .
C8S C7S C6S 117(2) . .
C8S C7S H7SA 121.3 . .
C6S C7S H7SA 121.3 . .
C7S C8S C9S 119(2) . .
C7S C8S H8SA 120.3 . .
C9S C8S H8SA 120.3 . .
C8S C9S C10S 125(2) . .
C8S C9S H9SA 117.6 . .
C10S C9S H9SA 117.6 . .
N2S C10S C9S 112.8(19) . .
N2S C10S H10F 123.6 . .
C9S C10S H10F 123.6 . .
C11S N3S C15S 120.0 . .
N3S C11S C12S 120.0 . .
N3S C11S H11I 120.0 . .
C12S C11S H11I 120.0 . .
C13S C12S C11S 120.0 . .
C13S C12S H12G 120.0 . .
C11S C12S H12G 120.0 . .
C12S C13S C14S 120.0 . .
C12S C13S H13G 120.0 . .
C14S C13S H13G 120.0 . .
C15S C14S C13S 120.0 . .
C15S C14S H14G 120.0 . .
C13S C14S H14G 120.0 . .
C14S C15S N3S 120.0 . .
C14S C15S H15G 120.0 . .
N3S C15S H15G 120.0 . .
C16S N4S C20S 120.0 . .
C17S C16S N4S 120.0 . .
C17S C16S H16H 120.0 . .
N4S C16S H16H 120.0 . .
C18S C17S C16S 120.0 . .
C18S C17S H17E 120.0 . .
C16S C17S H17E 120.0 . .
C17S C18S C19S 120.0 . .
C17S C18S H18J 120.0 . .
C19S C18S H18J 120.0 . .
C20S C19S C18S 120.0 . .
C20S C19S H19L 120.0 . .
C18S C19S H19L 120.0 . .
C19S C20S N4S 120.0 . .
C19S C20S H20P 120.0 . .
N4S C20S H20P 120.0 . .
C21S C23S C21S 113(2) 2_656 .
C23S C21S C22S 129.4(19) . .
C23S C21S H21I 115.3 . .
C22S C21S H21I 115.3 . .
C21S C22S N6S 112.7(17) . .
C21S C22S H22B 123.6 . .
N6S C22S H22B 123.6 . .
C22S N6S C22S 123(2) . 2_656
C41S O1S H1S 109.5 . .
O1S C41S H41A 109.5 . .
O1S C41S H41B 109.5 . .
H41A C41S H41B 109.5 . .
O1S C41S H41C 109.5 . .
H41A C41S H41C 109.5 . .
H41B C41S H41C 109.5 . .
C42S O2S H2S 111.5 . .
O2S C42S H42B 109.5 . .
O2S C42S H42C 109.5 . .
H42B C42S H42C 109.5 . .
O2S C42S H42D 109.5 . .
H42B C42S H42D 109.5 . .
H42C C42S H42D 109.5 . .
C26S N5S C30S 120.0 . .
C27S C26S N5S 120.0 . .
C27S C26S H26B 120.0 . .
N5S C26S H26B 120.0 . .
C26S C27S C28S 120.0 . .
C26S C27S H27B 120.0 . .
C28S C27S H27B 120.0 . .
C29S C28S C27S 120.0 . .
C29S C28S H28B 120.0 . .
C27S C28S H28B 120.0 . .
C28S C29S C30S 120.0 . .
C28S C29S H29A 120.0 . .
C30S C29S H29A 120.0 . .
C29S C30S N5S 120.0 . .
C29S C30S H30A 120.0 . .
N5S C30S H30A 120.0 . .

loop_
_geom_bond_atom_site_label_1
_geom_bond_atom_site_label_2
_geom_bond_distance
_geom_bond_site_symmetry_2
Cu1 N40 1.875(11) .
Cu1 O16 1.926(8) .
Cu1 O1 1.961(8) .
Cu1 N1 1.967(11) .
Cu2 N4 1.958(12) .
Cu2 N24 1.976(11) .
Cu2 N3 1.988(11) .
Cu2 N2 2.013(12) .
Cu2 O17 2.228(10) .
Cu3 O10 1.958(9) .
Cu3 N5 1.959(11) .
Cu3 O2 1.997(8) .
Cu3 N25 2.026(11) .
Cu3 N41 2.285(8) .
Cu4 O11 1.937(9) .
Cu4 O10 1.975(9) .
Cu4 O3 1.987(8) .
Cu4 N42 2.111(12) .
Cu4 O2 2.181(8) .
Cu5 N6 1.949(11) .
Cu5 O11 1.981(9) .
Cu5 O3 1.985(8) .
Cu5 N26 2.016(11) .
Cu5 N43 2.235(10) .
Cu6 N7 1.969(11) .
Cu6 N8 1.983(10) .
Cu6 N27 1.987(11) .
Cu6 N9 1.987(11) .
Cu6 O18 2.244(8) .
Cu7 N31 1.880(11) .
Cu7 N10 1.932(10) .
Cu7 O13 1.958(8) .
Cu7 O4 1.969(7) .
Cu8 N32 1.930(10) .
Cu8 N29 1.931(10) .
Cu8 O5 2.093(8) .
Cu8 O4 2.097(8) .
Cu9 N30 1.861(10) .
Cu9 N11 1.919(11) .
Cu9 O12 1.959(8) .
Cu9 O5 1.974(8) .
Cu10 N14 1.950(11) .
Cu10 N13 1.979(10) .
Cu10 N34 1.986(10) .
Cu10 N12 2.062(11) .
Cu10 O19 2.196(9) .
Cu11 N15 1.927(11) .
Cu11 O6 1.979(9) .
Cu11 O14 2.010(8) .
Cu11 N35 2.049(11) .
Cu11 N44 2.247(11) .
Cu12 O15 1.937(8) .
Cu12 O14 1.988(8) .
Cu12 O7 2.010(8) .
Cu12 N45 2.039(11) .
Cu12 O6 2.130(8) .
Cu13 N16 1.937(11) .
Cu13 O15 1.963(8) .
Cu13 O7 2.015(8) .
Cu13 N36 2.048(11) .
Cu13 N46 2.251(11) .
Cu14 N17 1.943(11) .
Cu14 N18 1.994(10) .
Cu14 N37 1.996(11) .
Cu14 N19 2.045(10) .
Cu14 O20 2.187(10) .
Cu15 N21 1.893(11) .
Cu15 N20 1.904(11) .
Cu15 O9 1.931(8) .
Cu15 O8 1.970(8) .
Cu16 N22 1.882(11) .
Cu16 N39 1.940(11) .
Cu16 O8 2.087(8) .
Cu16 O1 2.095(8) .
O1 C1 1.371(14) .
O2 C23 1.308(15) .
O3 C24 1.364(14) .
O4 C46 1.325(15) .
O5 C47 1.334(11) .
O6 C69 1.313(14) .
O7 C70 1.360(14) .
O8 C92 1.300(14) .
O9 C93 1.310(14) .
O10 C115 1.351(18) .
O11 C116 1.342(16) .
O12 C138 1.355(14) .
O13 C139 1.356(15) .
O14 C161 1.368(15) .
O15 C162 1.375(15) .
O16 C184 1.343(18) .
O18 C200 1.403(13) .
O19 C201 1.376(14) .
N1 N2 1.308(13) .
N1 C7 1.355(15) .
N2 C9 1.368(16) .
N3 C10 1.354(15) .
N3 C14 1.358(16) .
N4 N5 1.342(14) .
N4 C15 1.362(16) .
N5 C17 1.324(15) .
N6 N7 1.343(13) .
N6 C30 1.383(14) .
N7 C32 1.355(15) .
N8 C37 1.346(14) .
N8 C33 1.373(15) .
N9 N10 1.362(12) .
N9 C38 1.396(14) .
N10 C40 1.378(15) .
N11 C53 1.341(17) .
N11 N12 1.374(13) .
N12 C55 1.346(15) .
N13 C60 1.340(14) .
N13 C56 1.359(14) .
N14 N15 1.364(13) .
N14 C61 1.414(15) .
N15 C63 1.395(15) .
N16 C76 1.336(15) .
N16 N17 1.367(13) .
N17 C78 1.363(15) .
N18 C83 1.300(14) .
N18 C79 1.333(15) .
N19 N20 1.338(12) .
N19 C84 1.351(15) .
N20 C86 1.385(15) .
N21 C99 1.329(15) .
N21 N22 1.378(13) .
N22 C101 1.322(15) .
N23 C106 1.333(15) .
N23 C102 1.413(15) .
N24 C107 1.336(14) .
N24 N25 1.365(13) .
N25 C109 1.369(15) .
N26 N27 1.325(12) .
N26 C122 1.405(16) .
N27 C124 1.366(14) .
N28 C129 1.351(14) .
N28 C125 1.378(14) .
N29 C130 1.340(15) .
N29 N30 1.397(12) .
N30 C132 1.333(15) .
N31 C145 1.328(15) .
N31 N32 1.347(12) .
N32 C147 1.330(15) .
N33 C148 1.312(16) .
N33 C152 1.368(15) .
N34 N35 1.337(13) .
N34 C153 1.340(14) .
N35 C155 1.399(15) .
N36 C168 1.363(15) .
N36 N37 1.374(13) .
N37 C170 1.311(13) .
N38 C175 1.358(15) .
N38 C171 1.400(15) .
N39 C176 1.331(15) .
N39 N40 1.380(12) .
N40 C178 1.316(15) .
C1 C2 1.388(16) .
C1 C6 1.391(15) .
C2 C3 1.380(16) .
C2 H2A 0.9500 .
C3 C4 1.411(16) .
C3 H3A 0.9500 .
C4 C5 1.318(16) .
C4 H4A 0.9500 .
C5 C6 1.438(16) .
C5 H5A 0.9500 .
C6 C7 1.419(16) .
C7 C8 1.402(15) .
C8 C9 1.392(16) .
C8 H8A 0.9500 .
C9 C10 1.440(17) .
C10 C11 1.407(16) .
C11 C12 1.381(16) .
C11 H11A 0.9500 .
C12 C13 1.416(17) .
C12 H12A 0.9500 .
C13 C14 1.291(16) .
C13 H13A 0.9500 .
C14 C15 1.475(19) .
C15 C16 1.369(18) .
C16 C17 1.442(17) .
C16 H16A 0.9500 .
C17 C18 1.458(18) .
C18 C23 1.419(17) .
C18 C19 1.434(17) .
C19 C20 1.426(17) .
C19 H19A 0.9500 .
C20 C21 1.389(16) .
C20 H20A 0.9500 .
C21 C22 1.376(15) .
C21 H21A 0.9500 .
C22 C23 1.388(17) .
C22 H22A 0.9500 .
C24 C29 1.336(15) .
C24 C25 1.410(16) .
C25 C26 1.387(15) .
C25 H25A 0.9500 .
C26 C27 1.364(15) .
C26 H26A 0.9500 .
C27 C28 1.412(15) .
C27 H27A 0.9500 .
C28 C29 1.408(14) .
C28 H28A 0.9500 .
C29 C30 1.456(16) .
C30 C31 1.353(15) .
C31 C32 1.423(16) .
C31 H31A 0.9500 .
C32 C33 1.451(17) .
C33 C34 1.363(16) .
C34 C35 1.412(16) .
C34 H34A 0.9500 .
C35 C36 1.345(15) .
C35 H35A 0.9500 .
C36 C37 1.354(14) .
C36 H36A 0.9500 .
C37 C38 1.468(15) .
C38 C39 1.361(15) .
C39 C40 1.364(15) .
C39 H39A 0.9500 .
C40 C41 1.510(17) .
C41 C46 1.389(16) .
C41 C42 1.395(16) .
C42 C43 1.449(16) .
C42 H42A 0.9500 .
C43 C44 1.362(16) .
C43 H43A 0.9500 .
C44 C45 1.328(16) .
C44 H44A 0.9500 .
C45 C46 1.447(17) .
C45 H45A 0.9500 .
C47 C48 1.3900 .
C47 C52 1.3900 .
C48 C49 1.3900 .
C48 H48A 0.9500 .
C49 C50 1.3900 .
C49 H49A 0.9500 .
C50 C51 1.3900 .
C50 H50A 0.9500 .
C51 C52 1.3900 .
C51 H51A 0.9500 .
C52 C53 1.500(17) .
C53 C54 1.334(17) .
C54 C55 1.440(17) .
C54 H54A 0.9500 .
C55 C56 1.430(16) .
C56 C57 1.355(15) .
C57 C58 1.417(16) .
C57 H57A 0.9500 .
C58 C59 1.339(16) .
C58 H58A 0.9500 .
C59 C60 1.375(15) .
C59 H59A 0.9500 .
C60 C61 1.443(17) .
C61 C62 1.402(16) .
C62 C63 1.409(15) .
C62 H62A 0.9500 .
C63 C64 1.441(17) .
C64 C65 1.357(15) .
C64 C69 1.397(16) .
C65 C66 1.382(16) .
C65 H65A 0.9500 .
C66 C67 1.376(17) .
C66 H66A 0.9500 .
C67 C68 1.393(16) .
C67 H67A 0.9500 .
C68 C69 1.422(17) .
C68 H68A 0.9500 .
C70 C75 1.347(16) .
C70 C71 1.357(16) .
C71 C72 1.385(16) .
C71 H71A 0.9500 .
C72 C73 1.374(17) .
C72 H72A 0.9500 .
C73 C74 1.417(18) .
C73 H73A 0.9500 .
C74 C75 1.449(17) .
C74 H74A 0.9500 .
C75 C76 1.566(18) .
C76 C77 1.444(17) .
C77 C78 1.431(17) .
C77 H77A 0.9500 .
C78 C79 1.483(17) .
C79 C80 1.378(16) .
C80 C81 1.394(16) .
C80 H80A 0.9500 .
C81 C82 1.380(15) .
C81 H81A 0.9500 .
C82 C83 1.366(15) .
C82 H82A 0.9500 .
C83 C84 1.428(16) .
C84 C85 1.429(16) .
C85 C86 1.412(15) .
C85 H85A 0.9500 .
C86 C87 1.442(16) .
C87 C92 1.384(16) .
C87 C88 1.430(18) .
C88 C89 1.47(2) .
C88 H88A 0.9500 .
C89 C90 1.44(2) .
C89 H89A 0.9500 .
C90 C91 1.339(19) .
C90 H90A 0.9500 .
C91 C92 1.423(16) .
C91 H91A 0.9500 .
C93 C98 1.376(17) .
C93 C94 1.441(17) .
C94 C95 1.408(19) .
C94 H94A 0.9500 .
C95 C96 1.38(2) .
C95 H95A 0.9500 .
C96 C97 1.470(19) .
C96 H96A 0.9500 .
C97 C98 1.369(18) .
C97 H97A 0.9500 .
C98 C99 1.441(17) .
C99 C100 1.444(17) .
C100 C101 1.413(16) .
C100 H10A 0.9500 .
C101 C102 1.477(17) .
C102 C103 1.327(16) .
C103 C104 1.393(16) .
C103 H10B 0.9500 .
C104 C105 1.405(16) .
C104 H10C 0.9500 .
C105 C106 1.373(16) .
C105 H10D 0.9500 .
C106 C107 1.463(17) .
C107 C108 1.372(16) .
C108 C109 1.372(16) .
C108 H10E 0.9500 .
C109 C110 1.446(17) .
C110 C115 1.44(2) .
C110 C111 1.44(2) .
C111 C112 1.38(3) .
C111 H11B 0.9500 .
C112 C113 1.51(3) .
C112 H11C 0.9500 .
C113 C114 1.38(2) .
C113 H11D 0.9500 .
C114 C115 1.39(2) .
C114 H11E 0.9500 .
C116 C117 1.400(18) .
C116 C121 1.413(18) .
C117 C118 1.437(18) .
C117 H11F 0.9500 .
C118 C119 1.412(19) .
C118 H11G 0.9500 .
C119 C120 1.414(18) .
C119 H11H 0.9500 .
C120 C121 1.401(17) .
C120 H12B 0.9500 .
C121 C122 1.414(17) .
C122 C123 1.386(16) .
C123 C124 1.428(15) .
C123 H12C 0.9500 .
C124 C125 1.423(15) .
C125 C126 1.407(15) .
C126 C127 1.330(15) .
C126 H12D 0.9500 .
C127 C128 1.418(15) .
C127 H12E 0.9500 .
C128 C129 1.333(15) .
C128 H12F 0.9500 .
C129 C130 1.530(16) .
C130 C131 1.399(15) .
C131 C132 1.388(16) .
C131 H13B 0.9500 .
C132 C133 1.539(17) .
C133 C138 1.332(16) .
C133 C134 1.376(17) .
C134 C135 1.484(17) .
C134 H13C 0.9500 .
C135 C136 1.399(17) .
C135 H13D 0.9500 .
C136 C137 1.369(16) .
C136 H13E 0.9500 .
C137 C138 1.428(16) .
C137 H13F 0.9500 .
C139 C144 1.343(16) .
C139 C140 1.480(17) .
C140 C141 1.288(17) .
C140 H14A 0.9500 .
C141 C142 1.366(17) .
C141 H14B 0.9500 .
C142 C143 1.436(17) .
C142 H14C 0.9500 .
C143 C144 1.343(16) .
C143 H14D 0.9500 .
C144 C145 1.467(16) .
C145 C146 1.423(16) .
C146 C147 1.401(16) .
C146 H14E 0.9500 .
C147 C148 1.581(18) .
C148 C149 1.343(17) .
C149 C150 1.395(17) .
C149 H14F 0.9500 .
C150 C151 1.369(17) .
C150 H15A 0.9500 .
C151 C152 1.406(16) .
C151 H15B 0.9500 .
C152 C153 1.436(17) .
C153 C154 1.355(15) .
C154 C155 1.394(15) .
C154 H15C 0.9500 .
C155 C156 1.454(16) .
C156 C161 1.362(17) .
C156 C157 1.385(16) .
C157 C158 1.408(17) .
C157 H15D 0.9500 .
C158 C159 1.359(17) .
C158 H15E 0.9500 .
C159 C160 1.415(16) .
C159 H15F 0.9500 .
C160 C161 1.404(16) .
C160 H16B 0.9500 .
C162 C163 1.414(16) .
C162 C167 1.418(17) .
C163 C164 1.376(16) .
C163 H16C 0.9500 .
C164 C165 1.379(16) .
C164 H16D 0.9500 .
C165 C166 1.418(17) .
C165 H16E 0.9500 .
C166 C167 1.369(16) .
C166 H16F 0.9500 .
C167 C168 1.442(17) .
C168 C169 1.427(16) .
C169 C170 1.370(15) .
C169 H16G 0.9500 .
C170 C171 1.479(16) .
C171 C172 1.314(15) .
C172 C173 1.342(16) .
C172 H17A 0.9500 .
C173 C174 1.405(16) .
C173 H17B 0.9500 .
C174 C175 1.325(16) .
C174 H17C 0.9500 .
C175 C176 1.425(17) .
C176 C177 1.376(16) .
C177 C178 1.418(17) .
C177 H17D 0.9500 .
C178 C179 1.478(17) .
C179 C184 1.356(19) .
C179 C180 1.411(17) .
C180 C181 1.358(17) .
C180 H18A 0.9500 .
C181 C182 1.41(2) .
C181 H18B 0.9500 .
C182 C183 1.41(2) .
C182 H18C 0.9500 .
C183 C184 1.50(2) .
C183 H18D 0.9500 .
N41 C185 1.3900 .
N41 C189 1.3900 .
C185 C186 1.3900 .
C185 H18E 0.9500 .
C186 C187 1.3900 .
C186 H18F 0.9500 .
C187 C188 1.3900 .
C187 H18G 0.9500 .
C188 C189 1.3900 .
C188 H18H 0.9500 .
C189 H18I 0.9500 .
N42 C190 1.319(16) .
N42 C194 1.358(16) .
N43 C199 1.334(15) .
N43 C195 1.376(14) .
N44 C206 1.330(15) .
N44 C202 1.391(14) .
N45 C211 1.314(15) .
N45 C207 1.325(16) .
N46 C212 1.338(14) .
N46 C216 1.341(16) .
C190 C191 1.434(18) .
C190 H19B 0.9500 .
C191 C192 1.393(19) .
C191 H19C 0.9500 .
C192 C193 1.351(19) .
C192 H19D 0.9500 .
C193 C194 1.436(19) .
C193 H19E 0.9500 .
C194 H19F 0.9500 .
C195 C196 1.404(17) .
C195 H19G 0.9500 .
C196 C197 1.322(18) .
C196 H19H 0.9500 .
C197 C198 1.462(18) .
C197 H19I 0.9500 .
C198 C199 1.400(18) .
C198 H19J 0.9500 .
C199 H19K 0.9500 .
C200 H20B 0.9800 .
C200 H20C 0.9800 .
C200 H20D 0.9800 .
C201 H20E 0.9800 .
C201 H20F 0.9800 .
C201 H20G 0.9800 .
C202 C203 1.355(15) .
C202 H20H 0.9500 .
C203 C204 1.385(17) .
C203 H20I 0.9500 .
C204 C205 1.386(16) .
C204 H20J 0.9500 .
C205 C206 1.363(16) .
C205 H20K 0.9500 .
C206 H20L 0.9500 .
C207 C208 1.451(18) .
C207 H20M 0.9500 .
C208 C209 1.354(18) .
C208 H20N 0.9500 .
C209 C210 1.357(19) .
C209 H20O 0.9500 .
C210 C211 1.420(18) .
C210 H21B 0.9500 .
C211 H21C 0.9500 .
C212 C213 1.406(17) .
C212 H21D 0.9500 .
C213 C214 1.312(19) .
C213 H21E 0.9500 .
C214 C215 1.396(18) .
C214 H21F 0.9500 .
C215 C216 1.385(18) .
C215 H21G 0.9500 .
C216 H21H 0.9500 .
N1S C5S 1.331(15) .
N1S C1S 1.370(16) .
C1S C2S 1.343(18) .
C1S H1SA 0.9500 .
C2S C3S 1.298(19) .
C2S H2SA 0.9500 .
C3S C4S 1.39(2) .
C3S H3SA 0.9500 .
C4S C5S 1.372(19) .
C4S H4SA 0.9500 .
C5S H5SA 0.9500 .
N2S C6S 1.35(2) .
N2S C10S 1.40(2) .
C6S C7S 1.35(2) .
C6S H6SA 0.9500 .
C7S C8S 1.35(2) .
C7S H7SA 0.9500 .
C8S C9S 1.36(2) .
C8S H8SA 0.9500 .
C9S C10S 1.41(2) .
C9S H9SA 0.9500 .
C10S H10F 0.9500 .
N3S C11S 1.3900 .
N3S C15S 1.3900 .
C11S C12S 1.3900 .
C11S H11I 0.9500 .
C12S C13S 1.3900 .
C12S H12G 0.9500 .
C13S C14S 1.3900 .
C13S H13G 0.9500 .
C14S C15S 1.3900 .
C14S H14G 0.9500 .
C15S H15G 0.9500 .
N4S C16S 1.3900 .
N4S C20S 1.3900 .
C16S C17S 1.3900 .
C16S H16H 0.9500 .
C17S C18S 1.3900 .
C17S H17E 0.9500 .
C18S C19S 1.3900 .
C18S H18J 0.9500 .
C19S C20S 1.3900 .
C19S H19L 0.9500 .
C20S H20P 0.9500 .
C23S C21S 1.332(17) 2_656
C23S C21S 1.332(17) .
C21S C22S 1.371(17) .
C21S H21I 0.9500 .
C22S N6S 1.422(16) .
C22S H22B 0.9500 .
N6S C22S 1.422(16) 2_656
O1S C41S 1.411(15) .
O1S H1S 0.8400 .
C41S H41A 0.9800 .
C41S H41B 0.9800 .
C41S H41C 0.9800 .
O2S C42S 1.38(2) .
O2S H2S 0.8403 .
C42S H42B 0.9800 .
C42S H42C 0.9800 .
C42S H42D 0.9800 .
N5S C26S 1.3900 .
N5S C30S 1.3900 .
C26S C27S 1.3900 .
C26S H26B 0.9500 .
C27S C28S 1.3900 .
C27S H27B 0.9500 .
C28S C29S 1.3900 .
C28S H28B 0.9500 .
C29S C30S 1.3900 .
C29S H29A 0.9500 .
C30S H30A 0.9500 .

loop_
_platon_squeeze_void_nr
_platon_squeeze_void_average_x
_platon_squeeze_void_average_y
_platon_squeeze_void_average_z
_platon_squeeze_void_volume
_platon_squeeze_void_count_electrons
1 0.236 0.250 -0.014 9771.6 3673.8
2 0.736 0.750 -0.014 9771.6 3673.8
3 0.749 0.204 0.056 40.9 6.1
4 0.249 0.704 0.056 40.9 6.1
5 0.251 0.204 0.443 41.0 4.5
6 0.751 0.704 0.443 41.0 4.5
7 0.249 0.296 0.556 41.0 6.3
8 0.749 0.796 0.556 41.0 6.3
9 0.751 0.296 0.943 41.0 4.8
10 0.251 0.796 0.943 41.0 4.8
